data_7160787
loop_
_publ_author_name
'Sun, Huanyu'
'Zeng, Zhiwei'
'Chen, Chunhui'
'Mai, Xiancheng'
'Wang, Jia'
'Huang, Wei'
'Tang, Yongxing'
'Liu, Yuji'

_publ_section_title
;
 Design, synthesis and characterization of a carbonyl-containing
 high-density pyrazolotriazine-based energetic compound.
;
_journal_issue 42
_journal_name_full 'Organic &amp; biomolecular chemistry'
_journal_page_first 9652
_journal_page_last 9657
_journal_paper_doi 10.1039/d5ob01264c
_journal_volume 23
_journal_year 2025
_chemical_formula_moiety 'C42 H60 Si4 Sn'
_chemical_formula_sum 'C42 H60 Si4 Sn'
_chemical_formula_weight 795.95
_space_group_crystal_system monoclinic
_space_group_IT_number 15
_space_group_name_Hall '-C 2yc'
_space_group_name_H-M_alt 'C 1 2/c 1'
_atom_sites_solution_hydrogens geom
_atom_sites_solution_primary dual
_atom_sites_solution_secondary difmap
_audit_creation_date 2025-03-10
_audit_creation_method 'CIF-fill 1.4w (K.Radacki, 2005-23)'
_audit_update_record
;
2025-06-19 deposited with the CCDC.	2025-10-07 downloaded from the CCDC.
;
_cell_angle_alpha 90
_cell_angle_beta 99.3440(10)
_cell_angle_gamma 90
_cell_formula_units_Z 32
_cell_length_a 27.8616(3)
_cell_length_b 27.8832(3)
_cell_length_c 44.8177(7)
_cell_measurement_reflns_used 29648
_cell_measurement_temperature 100(2)
_cell_measurement_theta_max 73.9920
_cell_measurement_theta_min 1.9940
_cell_volume 34355.6(8)
_computing_cell_refinement 'CrysAlisPro 1.171.42.49 (Rigaku OD, 2022)'
_computing_data_collection 'CrysAlisPro 1.171.42.49 (Rigaku OD, 2022)'
_computing_data_reduction 'CrysAlisPro 1.171.42.49 (Rigaku OD, 2022)'
_computing_molecular_graphics 'ShelXLe (Huebschle et all, 2011)'
_computing_publication_material 'SHELXL-2019/2 (Sheldrick, 2019)'
_computing_structure_refinement 'SHELXL-2019/2 (Sheldrick, 2019)'
_computing_structure_solution 'SHELXT 2018/2 (Sheldrick, 2018)''
_diffrn_ambient_environment N~2~
_diffrn_ambient_temperature 100(2)
_diffrn_detector HPA
_diffrn_detector_area_resol_mean 10.0
_diffrn_detector_type 'HyPix Arc150'
_diffrn_measured_fraction_theta_full 0.998
_diffrn_measured_fraction_theta_max 0.997
_diffrn_measurement_details
;
 List of Runs (angles in degrees, time in seconds):
 --------------------------------------------------------------------------
  1  \w     17.00  43.40   0.60    5.00    --   57.08-114.00  74.00   44
  2  \w     41.00  95.00   0.60    5.00    --   69.95-114.00  74.00   90
  3  \w     61.00 106.00   0.60    5.00    --   84.13-114.00  74.00   75
  4  \w     62.00  87.80   0.60    5.00    --   57.08  45.00  30.00   43
  5  \w     56.00  83.00   0.60    5.00    --   57.08-125.00-150.00   45
  6  \w      4.00  29.20   0.60    5.00    --   57.08 -30.00-120.00   42
  7  \w     23.00  49.40   0.60    5.00    --   69.95 -45.00-120.00   44
  8  \w     20.00  46.40   0.60    5.00    --   69.95 -45.00 -60.00   44
  9  \w     19.00  49.00   0.60    5.00    --   69.95 -45.00 -90.00   50
 10  \w     26.00  83.00   0.60    5.00    --   69.95 -95.00 150.00   95
 11  \w     21.00  51.60   0.60    5.00    --   69.95 -45.00 150.00   51
 12  \w     23.00  49.40   0.60    5.00    --   69.95 -45.00 -30.00   44
 13  \w     76.00 112.00   0.60    5.00    --   69.95  45.00-120.00   60
 14  \w     22.00  48.40   0.60    5.00    --   69.95 -45.00  60.00   44
 15  \w     24.00  50.40   0.60    5.00    --   69.95 -45.00-150.00   44
 16  \w     53.00  80.00   0.60    5.00    --   84.13-111.00-120.00   45
 17  \w     56.00  95.00   0.60    5.00    --   84.13 -95.00 120.00   65
 18  \w     88.00 136.00   0.60    5.00    --   84.13  30.00 -60.00   80
 19  \w     54.00 103.80   0.60    5.00    --   84.13-111.00-180.00   83
 20  \w     43.00  71.80   0.60    5.00    --   84.13 -61.00 150.00   48
 21  \w    100.00 125.80   0.60    5.00    --   84.13  45.00 -60.00   43
 22  \w     58.00  88.00   0.60    5.00    --   84.13 -77.00 -30.00   50
 23  \w     80.00 137.00   0.60    5.00    --   84.13  30.00  30.00   95
 24  \w     97.00 136.00   0.60    5.00    --   84.13  30.00-120.00   65
 25  \w     94.00 133.00   0.60    5.00    --   84.13  45.00-180.00   65
 26  \w     43.00  67.60   0.60    5.00    --   84.13 -61.00  60.00   41
 27  \w     39.00  64.80   0.60    5.00    --   84.13 -61.00 -60.00   43
 28  \w     91.00 119.80   0.60    5.00    --   84.13  45.00  60.00   48
 29  \w     39.00  63.60   0.60    5.00    --   84.13 -61.00  90.00   41
 30  \w     92.00 116.60   0.60    5.00    --   84.13  45.00  90.00   41
 31  \w    100.00 124.60   0.60    5.00    --   84.13  45.00 150.00   41
 32  \w     42.00  45.60   0.60    5.00    --   57.08-172.00-158.00    6
;
_diffrn_measurement_device 'four-circle diffractometer'
_diffrn_measurement_device_type 'Rigaku XtaLAB Synergy-R'
_diffrn_measurement_method '\w scans'
_diffrn_orient_matrix_type
;
 CrysAlisPro convention (1999,Acta A55,543-557)
;
_diffrn_orient_matrix_UB_11 0.0114274000
_diffrn_orient_matrix_UB_12 0.0272001000
_diffrn_orient_matrix_UB_13 0.0302373000
_diffrn_orient_matrix_UB_21 0.0174874000
_diffrn_orient_matrix_UB_22 -0.0470610000
_diffrn_orient_matrix_UB_23 0.0162387000
_diffrn_orient_matrix_UB_31 0.0519938000
_diffrn_orient_matrix_UB_32 0.0098557000
_diffrn_orient_matrix_UB_33 -0.0060048000
_diffrn_radiation_monochromator 'multi-layer mirror'
_diffrn_radiation_probe x-ray
_diffrn_radiation_type CuK\a
_diffrn_radiation_wavelength 1.54184
_diffrn_radiation_xray_symbol K-L~2,3~
_diffrn_reflns_av_R_equivalents 0.0907
_diffrn_reflns_av_unetI/netI 0.0744
_diffrn_reflns_Laue_measured_fraction_full 0.998
_diffrn_reflns_Laue_measured_fraction_max 0.997
_diffrn_reflns_limit_h_max 33
_diffrn_reflns_limit_h_min -27
_diffrn_reflns_limit_k_max 33
_diffrn_reflns_limit_k_min -33
_diffrn_reflns_limit_l_max 53
_diffrn_reflns_limit_l_min -52
_diffrn_reflns_number 132993
_diffrn_reflns_point_group_measured_fraction_full 0.998
_diffrn_reflns_point_group_measured_fraction_max 0.997
_diffrn_reflns_theta_full 67.684
_diffrn_reflns_theta_max 68.251
_diffrn_reflns_theta_min 1.998
_diffrn_source 'rotating-anode X-ray tube'
_diffrn_source_type 'PhotonJet-R X-ray Source'
_exptl_absorpt_coefficient_mu 5.989
_exptl_absorpt_correction_T_max 1.000
_exptl_absorpt_correction_T_min 0.142
_exptl_absorpt_correction_type gaussian
_exptl_absorpt_process_details
;
 CrysAlisPro 1.171.42.49 (Rigaku Oxford Diffraction, 2022) Numerical 
 absorption correction based on gaussian integration over a multifaceted 
 crystal model Empirical absorption correction using spherical harmonics, 
 implemented in SCALE3 ABSPACK scaling algorithm.
;
_exptl_crystal_colour purple
_exptl_crystal_density_diffrn 1.231
_exptl_crystal_description plate
_exptl_crystal_F_000 13376
_exptl_crystal_preparation
;
 For data collection the crystal was immersed in a film of perfluoropolyether 
 oil, mounted on a polyimide loop and transferred to stream of cold nitrogen 
 (Oxford Cryostream 800).
;
_exptl_crystal_size_max 0.270
_exptl_crystal_size_mid 0.170
_exptl_crystal_size_min 0.010
_refine_diff_density_max 1.974
_refine_diff_density_min -1.847
_refine_diff_density_rms 0.116
_refine_ls_extinction_method none
_refine_ls_goodness_of_fit_ref 1.042
_refine_ls_hydrogen_treatment constr
_refine_ls_matrix_type full
_refine_ls_number_parameters 2151
_refine_ls_number_reflns 31387
_refine_ls_number_restraints 2536
_refine_ls_restrained_S_all 1.025
_refine_ls_R_factor_all 0.1007
_refine_ls_R_factor_gt 0.0732
_refine_ls_shift/su_max 0.002
_refine_ls_shift/su_mean 0.000
_refine_ls_structure_factor_coef Fsqd
_refine_ls_weighting_details
;
 w=1/[\s^2^(Fo^2^)+(0.0588P)^2^+492.2424P] where P=(Fo^2^+2Fc^2^)/3
;
_refine_ls_weighting_scheme calc
_refine_ls_wR_factor_gt 0.1795
_refine_ls_wR_factor_ref 0.1920
_reflns_Friedel_coverage 0.000
_reflns_number_gt 22389
_reflns_number_total 31387
_reflns_threshold_expression 'I > 2\s(I)'
_cod_data_source_file d5ob01264c2.cif
_cod_data_source_block 095ammd25_a
_cod_depositor_comments 'Adding full bibliography for 7160786--7160787.cif.'
_cod_original_sg_symbol_H-M 'C 2/c'
_cod_database_code 7160787
_shelx_shelxl_version_number 2019/3
_shelx_space_group_comment
;
 The symmetry employed for this shelxl refinement is uniquely defined by the 
 following loop, which should always be used as a source of symmetry 
 information in preference to the above space-group names. They are only 
 intended as comments.
;
_shelx_estimated_absorpt_t_min 0.295
_shelx_estimated_absorpt_t_max 0.943

loop_
_space_group_symop_operation_xyz
'x, y, z'
'-x, y, -z+1/2'
'x+1/2, y+1/2, z'
'-x+1/2, y+1/2, -z+1/2'
'-x, -y, -z'
'x, -y, z-1/2'
'-x+1/2, -y+1/2, -z'
'x+1/2, -y+1/2, z-1/2'

loop_
_atom_site_label
_atom_site_type_symbol
_atom_site_fract_x
_atom_site_fract_y
_atom_site_fract_z
_atom_site_U_iso_or_equiv
_atom_site_adp_type
_atom_site_occupancy
_atom_site_site_symmetry_order
_atom_site_calc_flag
_atom_site_refinement_flags_posn
_atom_site_refinement_flags_adp
_atom_site_refinement_flags_occupancy
_atom_site_disorder_assembly
_atom_site_disorder_group
Si1_1 Si 0.34773(7) 0.67055(7) 0.67511(4) 0.0315(4) Uani 1 1 d D . . . .
Sn1_1 Sn 0.26717(2) 0.62632(2) 0.61235(2) 0.03369(12) Uani 1 1 d . . . . .
C1_1 C 0.3207(3) 0.6825(2) 0.60864(16) 0.0326(15) Uani 1 1 d . . . . .
C2_1 C 0.3451(2) 0.6986(3) 0.63544(16) 0.0332(16) Uani 1 1 d . . . . .
C3_1 C 0.3744(3) 0.7453(3) 0.63699(18) 0.0420(18) Uani 1 1 d . . . . .
H3A_1 H 0.370123 0.760163 0.616904 0.063 Uiso 1 1 calc R U . . .
H3B_1 H 0.408884 0.738351 0.643742 0.063 Uiso 1 1 calc R U . . .
H3C_1 H 0.362778 0.767373 0.651300 0.063 Uiso 1 1 calc R U . . .
C4_1 C 0.3275(3) 0.7066(2) 0.58002(16) 0.0327(16) Uani 1 1 d . . . . .
C5_1 C 0.2907(3) 0.7341(3) 0.56367(17) 0.0402(18) Uani 1 1 d . . . . .
H5_1 H 0.260223 0.736724 0.570457 0.048 Uiso 1 1 calc R U . . .
C6_1 C 0.2981(3) 0.7580(3) 0.53718(18) 0.048(2) Uani 1 1 d . . . . .
H6_1 H 0.272887 0.776828 0.526165 0.058 Uiso 1 1 calc R U . . .
C7_1 C 0.3422(4) 0.7539(3) 0.52730(19) 0.055(2) Uani 1 1 d . . . . .
H7_1 H 0.347643 0.770768 0.509735 0.066 Uiso 1 1 calc R U . . .
C8_1 C 0.3785(3) 0.7256(3) 0.5426(2) 0.052(2) Uani 1 1 d . . . . .
H8_1 H 0.408412 0.722097 0.535312 0.063 Uiso 1 1 calc R U . . .
C9_1 C 0.3712(3) 0.7023(3) 0.56879(18) 0.0420(18) Uani 1 1 d . . . . .
H9_1 H 0.396514 0.682966 0.579333 0.050 Uiso 1 1 calc R U . . .
C1_2 C 0.2154(2) 0.6291(2) 0.56962(15) 0.0277(14) Uani 1 1 d . . . . .
C2_2 C 0.2263(2) 0.5995(2) 0.54656(15) 0.0296(15) Uani 1 1 d . . . . .
C3_2 C 0.1933(3) 0.5941(3) 0.51951(17) 0.0362(16) Uani 1 1 d . . . . .
H3_2 H 0.201540 0.574313 0.503829 0.043 Uiso 1 1 calc R U . . .
C4_2 C 0.1490(3) 0.6174(3) 0.51562(17) 0.0394(17) Uani 1 1 d . . . . .
H4_2 H 0.126872 0.613772 0.497278 0.047 Uiso 1 1 calc R U . . .
C5_2 C 0.1370(3) 0.6461(3) 0.53850(17) 0.0371(17) Uani 1 1 d . . . . .
H5_2 H 0.106513 0.662228 0.535694 0.044 Uiso 1 1 calc R U . . .
C6_2 C 0.1692(2) 0.6518(2) 0.56576(16) 0.0302(15) Uani 1 1 d . . . . .
C7_2 C 0.2733(2) 0.5728(2) 0.55179(16) 0.0291(15) Uani 1 1 d . . . . .
C8_2 C 0.3124(3) 0.5876(2) 0.53779(16) 0.0312(15) Uani 1 1 d . . . . .
C9_2 C 0.3569(3) 0.5649(3) 0.54474(16) 0.0345(16) Uani 1 1 d . . . . .
H9_2 H 0.383395 0.575919 0.535682 0.041 Uiso 1 1 calc R U . . .
C10_2 C 0.3639(3) 0.5259(3) 0.56492(18) 0.0364(17) Uani 1 1 d . . . . .
C11_2 C 0.3245(3) 0.5098(3) 0.57756(18) 0.0381(17) Uani 1 1 d . . . . .
H11_2 H 0.328364 0.482819 0.590651 0.046 Uiso 1 1 calc R U . . .
C12_2 C 0.2793(3) 0.5325(2) 0.57146(16) 0.0315(15) Uani 1 1 d . . . . .
C13_2 C 0.3063(3) 0.6273(3) 0.51471(18) 0.0406(18) Uani 1 1 d . . . . .
H13A_2 H 0.338338 0.637449 0.510692 0.061 Uiso 1 1 calc R U . . .
H13B_2 H 0.289918 0.654611 0.522503 0.061 Uiso 1 1 calc R U . . .
H13C_2 H 0.286713 0.615820 0.495936 0.061 Uiso 1 1 calc R U . . .
C14_2 C 0.4130(3) 0.5021(3) 0.57254(19) 0.0439(19) Uani 1 1 d . . . . .
H14A_2 H 0.410023 0.467999 0.567216 0.066 Uiso 1 1 calc R U . . .
H14B_2 H 0.424950 0.505337 0.594248 0.066 Uiso 1 1 calc R U . . .
H14C_2 H 0.435920 0.517451 0.561107 0.066 Uiso 1 1 calc R U . . .
C15_2 C 0.2366(3) 0.5109(3) 0.58384(18) 0.0403(18) Uani 1 1 d . . . . .
H15A_2 H 0.247988 0.497522 0.603964 0.060 Uiso 1 1 calc R U . . .
H15B_2 H 0.221990 0.485426 0.570291 0.060 Uiso 1 1 calc R U . . .
H15C_2 H 0.212374 0.535892 0.585273 0.060 Uiso 1 1 calc R U . . .
C16_2 C 0.1540(2) 0.6800(3) 0.59086(16) 0.0321(15) Uani 1 1 d . . . . .
C17_2 C 0.1422(2) 0.6565(3) 0.61639(17) 0.0371(17) Uani 1 1 d . . . . .
C18_2 C 0.1288(3) 0.6833(3) 0.63977(19) 0.047(2) Uani 1 1 d . . . . .
H18_2 H 0.120156 0.667151 0.656779 0.057 Uiso 1 1 calc R U . . .
C19_2 C 0.1276(3) 0.7329(4) 0.6391(2) 0.053(2) Uani 1 1 d . . . . .
C20_2 C 0.1379(2) 0.7559(3) 0.6134(2) 0.047(2) Uani 1 1 d . . . . .
H20_2 H 0.137256 0.789951 0.612722 0.056 Uiso 1 1 calc R U . . .
C21_2 C 0.1490(3) 0.7311(3) 0.58891(19) 0.0395(18) Uani 1 1 d . . . . .
C22_2 C 0.1411(3) 0.6024(3) 0.61818(19) 0.0436(19) Uani 1 1 d . . . . .
H22A_2 H 0.112886 0.592300 0.627119 0.065 Uiso 1 1 calc R U . . .
H22B_2 H 0.170968 0.590930 0.630770 0.065 Uiso 1 1 calc R U . . .
H22C_2 H 0.138743 0.588877 0.597808 0.065 Uiso 1 1 calc R U . . .
C23_2 C 0.1145(4) 0.7620(4) 0.6653(2) 0.074(3) Uani 1 1 d . . . . .
H23A_2 H 0.137310 0.788827 0.669655 0.111 Uiso 1 1 calc R U . . .
H23B_2 H 0.116318 0.741575 0.683187 0.111 Uiso 1 1 calc R U . . .
H23C_2 H 0.081339 0.774566 0.659824 0.111 Uiso 1 1 calc R U . . .
C24_2 C 0.1562(3) 0.7573(3) 0.5607(2) 0.047(2) Uani 1 1 d . . . . .
H24A_2 H 0.166440 0.790326 0.565888 0.070 Uiso 1 1 calc R U . . .
H24B_2 H 0.125478 0.757740 0.546499 0.070 Uiso 1 1 calc R U . . .
H24C_2 H 0.181172 0.741084 0.551411 0.070 Uiso 1 1 calc R U . . .
Si1_3 Si 0.41330(8) 0.70489(8) 0.70856(5) 0.0430(5) Uani 1 1 d D . . . .
C2_3 C 0.4134(4) 0.7717(3) 0.7126(2) 0.071(3) Uani 1 1 d D . . . .
H2A_3 H 0.437751 0.781130 0.729920 0.107 Uiso 1 1 calc R U . . .
H2B_3 H 0.381197 0.782543 0.715797 0.107 Uiso 1 1 calc R U . . .
H2C_3 H 0.421418 0.786461 0.694159 0.107 Uiso 1 1 calc R U . . .
C3_3 C 0.4734(3) 0.6894(4) 0.6968(2) 0.082(4) Uani 1 1 d D . . . .
H3A_3 H 0.500009 0.700036 0.712443 0.122 Uiso 1 1 calc R U . . .
H3B_3 H 0.475963 0.705518 0.677677 0.122 Uiso 1 1 calc R U . . .
H3C_3 H 0.475495 0.654625 0.694135 0.122 Uiso 1 1 calc R U . . .
C4_3 C 0.4118(4) 0.6796(4) 0.74716(18) 0.064(3) Uani 1 1 d D . . . .
H4A_3 H 0.442715 0.663659 0.754585 0.097 Uiso 1 1 calc R U . . .
H4B_3 H 0.385136 0.656418 0.746083 0.097 Uiso 1 1 calc R U . . .
H4C_3 H 0.406607 0.705680 0.760988 0.097 Uiso 1 1 calc R U . . .
Si1_4 Si 0.2765(5) 0.6978(9) 0.6919(5) 0.050(3) Uani 0.43(2) 1 d D U P A 1
C2_4 C 0.2277(10) 0.6534(11) 0.6968(9) 0.057(5) Uani 0.43(2) 1 d D U P A 1
H2A_4 H 0.198918 0.670483 0.701253 0.085 Uiso 0.43(2) 1 calc R U P A 1
H2B_4 H 0.239660 0.631681 0.713591 0.085 Uiso 0.43(2) 1 calc R U P A 1
H2C_4 H 0.218942 0.634735 0.678184 0.085 Uiso 0.43(2) 1 calc R U P A 1
C3_4 C 0.2476(12) 0.7419(11) 0.6622(5) 0.051(5) Uani 0.43(2) 1 d D U P A 1
H3A_4 H 0.221996 0.759857 0.669977 0.077 Uiso 0.43(2) 1 calc R U P A 1
H3B_4 H 0.233444 0.724473 0.643910 0.077 Uiso 0.43(2) 1 calc R U P A 1
H3C_4 H 0.272392 0.764263 0.657404 0.077 Uiso 0.43(2) 1 calc R U P A 1
C4_4 C 0.2886(11) 0.7311(11) 0.7287(6) 0.059(5) Uani 0.43(2) 1 d D U P A 1
H4A_4 H 0.258095 0.744361 0.733317 0.089 Uiso 0.43(2) 1 calc R U P A 1
H4B_4 H 0.311636 0.757198 0.727207 0.089 Uiso 0.43(2) 1 calc R U P A 1
H4C_4 H 0.302498 0.709036 0.744880 0.089 Uiso 0.43(2) 1 calc R U P A 1
Si1_41 Si 0.2784(4) 0.6923(7) 0.6959(4) 0.048(2) Uani 0.57(2) 1 d D U P A 2
C2_41 C 0.2355(8) 0.6410(7) 0.6952(6) 0.052(4) Uani 0.57(2) 1 d D U P A 2
H2A_41 H 0.206380 0.651402 0.703083 0.078 Uiso 0.57(2) 1 calc R U P A 2
H2B_41 H 0.251292 0.614889 0.707690 0.078 Uiso 0.57(2) 1 calc R U P A 2
H2C_41 H 0.226133 0.629751 0.674306 0.078 Uiso 0.57(2) 1 calc R U P A 2
C3_41 C 0.2498(9) 0.7445(8) 0.6736(5) 0.058(4) Uani 0.57(2) 1 d D U P A 2
H3A_41 H 0.217449 0.750453 0.678790 0.087 Uiso 0.57(2) 1 calc R U P A 2
H3B_41 H 0.246714 0.737462 0.651954 0.087 Uiso 0.57(2) 1 calc R U P A 2
H3C_41 H 0.270140 0.773038 0.678373 0.087 Uiso 0.57(2) 1 calc R U P A 2
C4_41 C 0.2927(8) 0.7119(8) 0.7362(4) 0.059(4) Uani 0.57(2) 1 d D U P A 2
H4A_41 H 0.263974 0.727079 0.742176 0.088 Uiso 0.57(2) 1 calc R U P A 2
H4B_41 H 0.319613 0.735015 0.738528 0.088 Uiso 0.57(2) 1 calc R U P A 2
H4C_41 H 0.302121 0.684016 0.749140 0.088 Uiso 0.57(2) 1 calc R U P A 2
Si1_5 Si 0.3643(8) 0.5870(2) 0.6787(5) 0.062(3) Uani 0.43(2) 1 d D U P A 1
C2_5 C 0.4148(12) 0.5760(17) 0.7110(7) 0.062(5) Uani 0.43(2) 1 d D U P A 1
H2A_5 H 0.425002 0.542378 0.710814 0.093 Uiso 0.43(2) 1 calc R U P A 1
H2B_5 H 0.403365 0.583013 0.730071 0.093 Uiso 0.43(2) 1 calc R U P A 1
H2C_5 H 0.442387 0.596843 0.708949 0.093 Uiso 0.43(2) 1 calc R U P A 1
C3_5 C 0.3864(11) 0.5665(10) 0.6436(5) 0.067(5) Uani 0.43(2) 1 d D U P A 1
H3A_5 H 0.400311 0.534280 0.646780 0.101 Uiso 0.43(2) 1 calc R U P A 1
H3B_5 H 0.411409 0.588702 0.638828 0.101 Uiso 0.43(2) 1 calc R U P A 1
H3C_5 H 0.359166 0.565867 0.626758 0.101 Uiso 0.43(2) 1 calc R U P A 1
C4_5 C 0.3121(9) 0.5496(9) 0.6864(7) 0.071(5) Uani 0.43(2) 1 d D U P A 1
H4A_5 H 0.322880 0.516320 0.690079 0.106 Uiso 0.43(2) 1 calc R U P A 1
H4B_5 H 0.285996 0.550702 0.668876 0.106 Uiso 0.43(2) 1 calc R U P A 1
H4C_5 H 0.300057 0.562024 0.704222 0.106 Uiso 0.43(2) 1 calc R U P A 1
Si1_51 Si 0.3719(5) 0.5887(2) 0.6752(4) 0.054(2) Uani 0.57(2) 1 d D U P A 2
C2_51 C 0.4124(10) 0.5698(13) 0.7109(5) 0.063(4) Uani 0.57(2) 1 d D U P A 2
H2A_51 H 0.422940 0.536651 0.708858 0.095 Uiso 0.57(2) 1 calc R U P A 2
H2B_51 H 0.394448 0.572164 0.727923 0.095 Uiso 0.57(2) 1 calc R U P A 2
H2C_51 H 0.440899 0.590894 0.714518 0.095 Uiso 0.57(2) 1 calc R U P A 2
C3_51 C 0.4084(8) 0.5807(7) 0.6437(4) 0.065(4) Uani 0.57(2) 1 d D U P A 2
H3A_51 H 0.420983 0.547862 0.644054 0.098 Uiso 0.57(2) 1 calc R U P A 2
H3B_51 H 0.435595 0.603403 0.646365 0.098 Uiso 0.57(2) 1 calc R U P A 2
H3C_51 H 0.387555 0.586706 0.624233 0.098 Uiso 0.57(2) 1 calc R U P A 2
C4_51 C 0.3233(7) 0.5414(6) 0.6707(6) 0.073(5) Uani 0.57(2) 1 d D U P A 2
H4A_51 H 0.336891 0.511325 0.679682 0.110 Uiso 0.57(2) 1 calc R U P A 2
H4B_51 H 0.311221 0.536420 0.649103 0.110 Uiso 0.57(2) 1 calc R U P A 2
H4C_51 H 0.296477 0.551775 0.680811 0.110 Uiso 0.57(2) 1 calc R U P A 2
Si1_6 Si 0.61279(8) 0.45827(7) 0.67547(5) 0.0374(5) Uani 1 1 d D . . . .
Sn1_6 Sn 0.66655(2) 0.50005(2) 0.61458(2) 0.03626(13) Uani 1 1 d . . . . .
C1_6 C 0.6066(3) 0.4477(3) 0.60910(17) 0.0347(16) Uani 1 1 d . . . . .
C2_6 C 0.5931(3) 0.4332(3) 0.63536(18) 0.0361(17) Uani 1 1 d . . . . .
C3_6 C 0.5588(3) 0.3901(3) 0.6355(2) 0.051(2) Uani 1 1 d . . . . .
H3A_6 H 0.551567 0.376475 0.615112 0.077 Uiso 1 1 calc R U . . .
H3B_6 H 0.528541 0.400559 0.641960 0.077 Uiso 1 1 calc R U . . .
H3C_6 H 0.574520 0.365681 0.649548 0.077 Uiso 1 1 calc R U . . .
C4_6 C 0.5844(3) 0.4260(3) 0.58007(16) 0.0331(16) Uani 1 1 d . . . . .
C5_6 C 0.5352(3) 0.4340(3) 0.56859(18) 0.0413(18) Uani 1 1 d . . . . .
H5_6 H 0.517017 0.455551 0.578793 0.050 Uiso 1 1 calc R U . . .
C6_6 C 0.5126(3) 0.4111(3) 0.54259(19) 0.045(2) Uani 1 1 d . . . . .
H6_6 H 0.479026 0.416648 0.535472 0.054 Uiso 1 1 calc R U . . .
C7_6 C 0.5383(3) 0.3802(3) 0.52699(19) 0.0414(18) Uani 1 1 d . . . . .
H7_6 H 0.522707 0.364664 0.509158 0.050 Uiso 1 1 calc R U . . .
C8_6 C 0.5872(3) 0.3723(3) 0.53770(18) 0.0414(18) Uani 1 1 d . . . . .
H8_6 H 0.605284 0.351225 0.527090 0.050 Uiso 1 1 calc R U . . .
C9_6 C 0.6099(3) 0.3949(2) 0.56386(17) 0.0338(16) Uani 1 1 d . . . . .
H9_6 H 0.643426 0.389035 0.570875 0.041 Uiso 1 1 calc R U . . .
C1_7 C 0.6963(2) 0.4983(2) 0.57169(15) 0.0266(14) Uani 1 1 d . . . . .
C2_7 C 0.7406(2) 0.4755(2) 0.56882(16) 0.0306(15) Uani 1 1 d . . . . .
C3_7 C 0.7596(3) 0.4792(3) 0.54216(17) 0.0370(17) Uani 1 1 d . . . . .
H3_7 H 0.789069 0.463155 0.540243 0.044 Uiso 1 1 calc R U . . .
C4_7 C 0.7356(3) 0.5062(3) 0.51830(17) 0.0382(17) Uani 1 1 d . . . . .
H4_7 H 0.748376 0.508181 0.499920 0.046 Uiso 1 1 calc R U . . .
C5_7 C 0.6934(3) 0.5303(3) 0.52116(18) 0.0386(17) Uani 1 1 d . . . . .
H5_7 H 0.677667 0.549257 0.504862 0.046 Uiso 1 1 calc R U . . .
C6_7 C 0.6736(2) 0.5271(2) 0.54768(16) 0.0297(15) Uani 1 1 d . . . . .
C7_7 C 0.7685(3) 0.4492(3) 0.59521(17) 0.0339(16) Uani 1 1 d . . . . .
C8_7 C 0.7939(2) 0.4759(3) 0.61969(18) 0.0369(17) Uani 1 1 d . . . . .
C9_7 C 0.8196(3) 0.4515(3) 0.64451(19) 0.051(2) Uani 1 1 d . . . . .
H9_7 H 0.836642 0.469448 0.660936 0.061 Uiso 1 1 calc R U . . .
C10_7 C 0.8210(3) 0.4018(3) 0.64575(19) 0.053(2) Uani 1 1 d . . . . .
C11_7 C 0.7983(3) 0.3766(3) 0.62123(19) 0.0456(19) Uani 1 1 d . . . . .
H11_7 H 0.800098 0.342589 0.621648 0.055 Uiso 1 1 calc R U . . .
C12_7 C 0.7728(3) 0.3989(3) 0.59572(17) 0.0359(16) Uani 1 1 d . . . . .
C13_7 C 0.7950(3) 0.5305(3) 0.6198(2) 0.0449(19) Uani 1 1 d . . . . .
H13A_7 H 0.827340 0.541544 0.629097 0.067 Uiso 1 1 calc R U . . .
H13B_7 H 0.770623 0.542668 0.631380 0.067 Uiso 1 1 calc R U . . .
H13C_7 H 0.787679 0.542312 0.598962 0.067 Uiso 1 1 calc R U . . .
C14_7 C 0.8462(5) 0.3756(4) 0.6736(2) 0.089(4) Uani 1 1 d . . . . .
H14A_7 H 0.871788 0.354902 0.668082 0.133 Uiso 1 1 calc R U . . .
H14B_7 H 0.822416 0.355916 0.682004 0.133 Uiso 1 1 calc R U . . .
H14C_7 H 0.860618 0.398966 0.688784 0.133 Uiso 1 1 calc R U . . .
C15_7 C 0.7504(3) 0.3694(3) 0.56909(18) 0.0409(18) Uani 1 1 d . . . . .
H15A_7 H 0.742805 0.337326 0.575958 0.061 Uiso 1 1 calc R U . . .
H15B_7 H 0.773344 0.366701 0.554748 0.061 Uiso 1 1 calc R U . . .
H15C_7 H 0.720458 0.384876 0.559144 0.061 Uiso 1 1 calc R U . . .
C16_7 C 0.6286(2) 0.5542(2) 0.55178(15) 0.0290(15) Uani 1 1 d . . . . .
C17_7 C 0.5829(3) 0.5405(2) 0.53589(16) 0.0304(15) Uani 1 1 d . . . . .
C18_7 C 0.5417(3) 0.5644(2) 0.54114(16) 0.0331(16) Uani 1 1 d . . . . .
H18_7 H 0.510878 0.554106 0.530842 0.040 Uiso 1 1 calc R U . . .
C19_7 C 0.5436(3) 0.6034(2) 0.56113(17) 0.0354(16) Uani 1 1 d . . . . .
C20_7 C 0.5892(3) 0.6184(2) 0.57527(17) 0.0333(16) Uani 1 1 d . . . . .
H20_7 H 0.591549 0.645439 0.588297 0.040 Uiso 1 1 calc R U . . .
C21_7 C 0.6322(2) 0.5947(2) 0.57091(16) 0.0301(15) Uani 1 1 d . . . . .
C22_7 C 0.5789(3) 0.5004(3) 0.51303(17) 0.0381(17) Uani 1 1 d . . . . .
H22A_7 H 0.544623 0.492105 0.506677 0.057 Uiso 1 1 calc R U . . .
H22B_7 H 0.596657 0.472282 0.522132 0.057 Uiso 1 1 calc R U . . .
H22C_7 H 0.592939 0.510834 0.495403 0.057 Uiso 1 1 calc R U . . .
C23_7 C 0.4979(3) 0.6271(3) 0.56744(19) 0.0433(19) Uani 1 1 d . . . . .
H23A_7 H 0.503905 0.661436 0.570991 0.065 Uiso 1 1 calc R U . . .
H23B_7 H 0.488018 0.612594 0.585408 0.065 Uiso 1 1 calc R U . . .
H23C_7 H 0.472003 0.622788 0.550053 0.065 Uiso 1 1 calc R U . . .
C24_7 C 0.6802(3) 0.6160(3) 0.58513(18) 0.0360(17) Uani 1 1 d . . . . .
H24A_7 H 0.679119 0.623775 0.606331 0.054 Uiso 1 1 calc R U . . .
H24B_7 H 0.686370 0.645212 0.574239 0.054 Uiso 1 1 calc R U . . .
H24C_7 H 0.706257 0.592754 0.584061 0.054 Uiso 1 1 calc R U . . .
Si1_8 Si 0.5713(14) 0.4204(14) 0.7112(8) 0.062(4) Uani 0.293(8) 1 d D U P B 1
C2_8 C 0.5040(14) 0.4259(14) 0.7081(9) 0.071(5) Uani 0.293(8) 1 d D U P B 1
H2A_8 H 0.494639 0.420472 0.727960 0.106 Uiso 0.293(8) 1 calc R U P B 1
H2B_8 H 0.488140 0.402100 0.693711 0.106 Uiso 0.293(8) 1 calc R U P B 1
H2C_8 H 0.493904 0.458193 0.700977 0.106 Uiso 0.293(8) 1 calc R U P B 1
C3_8 C 0.6007(15) 0.4464(19) 0.7485(11) 0.064(6) Uani 0.293(8) 1 d D U P B 1
H3A_8 H 0.585021 0.433219 0.764718 0.096 Uiso 0.293(8) 1 calc R U P B 1
H3B_8 H 0.596947 0.481382 0.747932 0.096 Uiso 0.293(8) 1 calc R U P B 1
H3C_8 H 0.635345 0.438248 0.752124 0.096 Uiso 0.293(8) 1 calc R U P B 1
C4_8 C 0.5845(15) 0.3543(14) 0.7139(12) 0.062(6) Uani 0.293(8) 1 d D U P B 1
H4A_8 H 0.574287 0.341380 0.732213 0.094 Uiso 0.293(8) 1 calc R U P B 1
H4B_8 H 0.619455 0.348932 0.714742 0.094 Uiso 0.293(8) 1 calc R U P B 1
H4C_8 H 0.566589 0.337971 0.696105 0.094 Uiso 0.293(8) 1 calc R U P B 1
Si1_81 Si 0.5635(6) 0.4234(5) 0.7081(3) 0.066(3) Uani 0.707(8) 1 d D U P B 2
C2_81 C 0.4982(6) 0.4396(7) 0.6954(4) 0.082(4) Uani 0.707(8) 1 d D U P B 2
H2A_81 H 0.478873 0.410229 0.691337 0.123 Uiso 0.707(8) 1 calc R U P B 2
H2B_81 H 0.495209 0.458959 0.677002 0.123 Uiso 0.707(8) 1 calc R U P B 2
H2C_81 H 0.486314 0.457958 0.711387 0.123 Uiso 0.707(8) 1 calc R U P B 2
C3_81 C 0.5832(7) 0.4479(9) 0.7471(5) 0.076(4) Uani 0.707(8) 1 d D U P B 2
H3A_81 H 0.560200 0.472683 0.751218 0.114 Uiso 0.707(8) 1 calc R U P B 2
H3B_81 H 0.615738 0.461832 0.748527 0.114 Uiso 0.707(8) 1 calc R U P B 2
H3C_81 H 0.583799 0.421937 0.761891 0.114 Uiso 0.707(8) 1 calc R U P B 2
C4_81 C 0.5639(7) 0.3562(6) 0.7123(5) 0.071(4) Uani 0.707(8) 1 d D U P B 2
H4A_81 H 0.549315 0.347442 0.729993 0.106 Uiso 0.707(8) 1 calc R U P B 2
H4B_81 H 0.597541 0.344522 0.714945 0.106 Uiso 0.707(8) 1 calc R U P B 2
H4C_81 H 0.545197 0.341702 0.694138 0.106 Uiso 0.707(8) 1 calc R U P B 2
Si1_9 Si 0.6925(5) 0.4364(11) 0.6980(5) 0.064(3) Uani 0.293(8) 1 d D U P B 1
C2_9 C 0.6969(18) 0.4192(14) 0.7385(6) 0.076(6) Uani 0.293(8) 1 d D U P B 1
H2A_9 H 0.728612 0.404242 0.745486 0.114 Uiso 0.293(8) 1 calc R U P B 1
H2B_9 H 0.670972 0.396407 0.740745 0.114 Uiso 0.293(8) 1 calc R U P B 1
H2C_9 H 0.693549 0.447870 0.750647 0.114 Uiso 0.293(8) 1 calc R U P B 1
C3_9 C 0.7356(17) 0.4871(14) 0.6954(12) 0.063(5) Uani 0.293(8) 1 d D U P B 1
H3A_9 H 0.769132 0.475558 0.700730 0.095 Uiso 0.293(8) 1 calc R U P B 1
H3B_9 H 0.729724 0.512592 0.709395 0.095 Uiso 0.293(8) 1 calc R U P B 1
H3C_9 H 0.730535 0.499631 0.674695 0.095 Uiso 0.293(8) 1 calc R U P B 1
C4_9 C 0.7083(15) 0.3834(12) 0.6766(7) 0.064(5) Uani 0.293(8) 1 d D U P B 1
H4A_9 H 0.742222 0.374337 0.683731 0.096 Uiso 0.293(8) 1 calc R U P B 1
H4B_9 H 0.704077 0.391123 0.655012 0.096 Uiso 0.293(8) 1 calc R U P B 1
H4C_9 H 0.686939 0.356555 0.679777 0.096 Uiso 0.293(8) 1 calc R U P B 1
Si1_91 Si 0.69337(19) 0.4308(4) 0.69185(18) 0.0540(16) Uani 0.707(8) 1 d D U P B 2
C2_91 C 0.7011(7) 0.3970(6) 0.7286(3) 0.085(4) Uani 0.707(8) 1 d D U P B 2
H2A_91 H 0.733256 0.381786 0.732207 0.128 Uiso 0.707(8) 1 calc R U P B 2
H2B_91 H 0.675884 0.372266 0.727602 0.128 Uiso 0.707(8) 1 calc R U P B 2
H2C_91 H 0.698239 0.419227 0.745135 0.128 Uiso 0.707(8) 1 calc R U P B 2
C3_91 C 0.7435(6) 0.4766(6) 0.6975(5) 0.061(4) Uani 0.707(8) 1 d D U P B 2
H3A_91 H 0.774271 0.460986 0.705697 0.092 Uiso 0.707(8) 1 calc R U P B 2
H3B_91 H 0.736022 0.501316 0.711582 0.092 Uiso 0.707(8) 1 calc R U P B 2
H3C_91 H 0.746248 0.491518 0.677995 0.092 Uiso 0.707(8) 1 calc R U P B 2
C4_91 C 0.7056(6) 0.3870(5) 0.6623(3) 0.062(3) Uani 0.707(8) 1 d D U P B 2
H4A_91 H 0.733949 0.367336 0.670309 0.093 Uiso 0.707(8) 1 calc R U P B 2
H4B_91 H 0.712167 0.404497 0.644404 0.093 Uiso 0.707(8) 1 calc R U P B 2
H4C_91 H 0.677197 0.366271 0.656664 0.093 Uiso 0.707(8) 1 calc R U P B 2
Si1_10 Si 0.5837(5) 0.5392(3) 0.6714(3) 0.062(2) Uani 0.293(8) 1 d D U P B 1
C2_10 C 0.6360(9) 0.5828(9) 0.6727(7) 0.065(4) Uani 0.293(8) 1 d D U P B 1
H2A_10 H 0.624848 0.615149 0.676585 0.097 Uiso 0.293(8) 1 calc R U P B 1
H2B_10 H 0.647845 0.582266 0.653265 0.097 Uiso 0.293(8) 1 calc R U P B 1
H2C_10 H 0.662349 0.573432 0.688870 0.097 Uiso 0.293(8) 1 calc R U P B 1
C3_10 C 0.5515(13) 0.5615(16) 0.7028(7) 0.061(5) Uani 0.293(8) 1 d D U P B 1
H3A_10 H 0.549955 0.596638 0.702258 0.091 Uiso 0.293(8) 1 calc R U P B 1
H3B_10 H 0.569510 0.551148 0.722402 0.091 Uiso 0.293(8) 1 calc R U P B 1
H3C_10 H 0.518497 0.548377 0.700140 0.091 Uiso 0.293(8) 1 calc R U P B 1
C4_10 C 0.5420(11) 0.5521(11) 0.6352(5) 0.069(5) Uani 0.293(8) 1 d D U P B 1
H4A_10 H 0.543728 0.586301 0.630355 0.104 Uiso 0.293(8) 1 calc R U P B 1
H4B_10 H 0.508557 0.543866 0.637417 0.104 Uiso 0.293(8) 1 calc R U P B 1
H4C_10 H 0.551806 0.533021 0.618854 0.104 Uiso 0.293(8) 1 calc R U P B 1
Si1_101 Si 0.60124(16) 0.54161(12) 0.68295(11) 0.0442(11) Uani 0.707(8) 1 d D U P B 2
C2_101 C 0.6540(4) 0.5678(4) 0.7087(3) 0.059(3) Uani 0.707(8) 1 d D U P B 2
H2A_101 H 0.646852 0.601159 0.713193 0.089 Uiso 0.707(8) 1 calc R U P B 2
H2B_101 H 0.682952 0.566598 0.698883 0.089 Uiso 0.707(8) 1 calc R U P B 2
H2C_101 H 0.659914 0.549291 0.727532 0.089 Uiso 0.707(8) 1 calc R U P B 2
C3_101 C 0.5454(5) 0.5510(6) 0.7010(4) 0.060(3) Uani 0.707(8) 1 d D U P B 2
H3A_101 H 0.538749 0.585446 0.702107 0.090 Uiso 0.707(8) 1 calc R U P B 2
H3B_101 H 0.550884 0.537474 0.721466 0.090 Uiso 0.707(8) 1 calc R U P B 2
H3C_101 H 0.517504 0.535066 0.688881 0.090 Uiso 0.707(8) 1 calc R U P B 2
C4_101 C 0.5895(5) 0.5760(4) 0.6470(2) 0.061(3) Uani 0.707(8) 1 d D U P B 2
H4A_101 H 0.573954 0.606591 0.650452 0.092 Uiso 0.707(8) 1 calc R U P B 2
H4B_101 H 0.568062 0.557451 0.631766 0.092 Uiso 0.707(8) 1 calc R U P B 2
H4C_101 H 0.620394 0.582170 0.639885 0.092 Uiso 0.707(8) 1 calc R U P B 2
Si1_11 Si 0.37449(7) 0.19782(7) 0.67541(4) 0.0322(4) Uani 1 1 d D . . . .
Sn1_11 Sn 0.40181(2) 0.26319(2) 0.61261(2) 0.03531(12) Uani 1 1 d . . . . .
C1_11 C 0.3452(3) 0.2073(3) 0.60898(16) 0.0332(16) Uani 1 1 d . . . . .
C2_11 C 0.3363(3) 0.1897(3) 0.63567(17) 0.0346(16) Uani 1 1 d . . . . .
C3_11 C 0.2903(3) 0.1604(3) 0.63692(19) 0.051(2) Uani 1 1 d . . . . .
H3A_11 H 0.269120 0.161620 0.617206 0.076 Uiso 1 1 calc R U . . .
H3B_11 H 0.273035 0.173733 0.652421 0.076 Uiso 1 1 calc R U . . .
H3C_11 H 0.299221 0.127017 0.641938 0.076 Uiso 1 1 calc R U . . .
C4_11 C 0.3147(2) 0.1944(3) 0.58039(16) 0.0321(15) Uani 1 1 d . . . . .
C5_11 C 0.2818(3) 0.2259(3) 0.56384(18) 0.0415(18) Uani 1 1 d . . . . .
H5_11 H 0.279989 0.258048 0.570633 0.050 Uiso 1 1 calc R U . . .
C6_11 C 0.2515(3) 0.2114(4) 0.53753(19) 0.052(2) Uani 1 1 d . . . . .
H6_11 H 0.229492 0.233541 0.526494 0.062 Uiso 1 1 calc R U . . .
C7_11 C 0.2535(3) 0.1649(4) 0.5276(2) 0.059(3) Uani 1 1 d . . . . .
H7_11 H 0.232049 0.154833 0.510060 0.070 Uiso 1 1 calc R U . . .
C8_11 C 0.2857(3) 0.1329(3) 0.5427(2) 0.054(2) Uani 1 1 d . . . . .
H8_11 H 0.287250 0.101084 0.535349 0.065 Uiso 1 1 calc R U . . .
C9_11 C 0.3166(3) 0.1471(3) 0.56912(19) 0.046(2) Uani 1 1 d . . . . .
H9_11 H 0.339096 0.124787 0.579552 0.055 Uiso 1 1 calc R U . . .
C1_12 C 0.3882(2) 0.3031(2) 0.56913(16) 0.0292(15) Uani 1 1 d . . . . .
C2_12 C 0.4123(3) 0.2865(3) 0.54641(16) 0.0336(16) Uani 1 1 d . . . . .
C3_12 C 0.4110(3) 0.3124(3) 0.51965(18) 0.0405(18) Uani 1 1 d . . . . .
H3_12 H 0.427233 0.300411 0.504109 0.049 Uiso 1 1 calc R U . . .
C4_12 C 0.3860(3) 0.3559(3) 0.51569(19) 0.0443(19) Uani 1 1 d . . . . .
H4_12 H 0.384598 0.373341 0.497346 0.053 Uiso 1 1 calc R U . . .
C5_12 C 0.3633(3) 0.3735(3) 0.53862(18) 0.0404(18) Uani 1 1 d . . . . .
H5_12 H 0.346734 0.403353 0.536030 0.048 Uiso 1 1 calc R U . . .
C6_12 C 0.3643(2) 0.3481(3) 0.56551(17) 0.0329(16) Uani 1 1 d . . . . .
C7_12 C 0.4407(2) 0.2406(2) 0.55162(15) 0.0301(15) Uani 1 1 d . . . . .
C8_12 C 0.4862(2) 0.2404(3) 0.57071(17) 0.0327(16) Uani 1 1 d . . . . .
C9_12 C 0.5107(3) 0.1963(3) 0.57691(18) 0.0355(16) Uani 1 1 d . . . . .
H9_12 H 0.541107 0.195703 0.590084 0.043 Uiso 1 1 calc R U . . .
C10_12 C 0.4913(3) 0.1538(3) 0.56409(17) 0.0343(16) Uani 1 1 d . . . . .
C11_12 C 0.4475(3) 0.1551(3) 0.54466(17) 0.0360(16) Uani 1 1 d . . . . .
H11_12 H 0.434325 0.125992 0.535795 0.043 Uiso 1 1 calc R U . . .
C12_12 C 0.4219(3) 0.1975(3) 0.53760(16) 0.0353(16) Uani 1 1 d . . . . .
C13_12 C 0.5104(3) 0.2858(3) 0.58346(19) 0.0407(18) Uani 1 1 d . . . . .
H13A_12 H 0.524131 0.280875 0.604792 0.061 Uiso 1 1 calc R U . . .
H13B_12 H 0.486359 0.311709 0.581740 0.061 Uiso 1 1 calc R U . . .
H13C_12 H 0.536458 0.294364 0.572162 0.061 Uiso 1 1 calc R U . . .
C14_12 C 0.5173(3) 0.1065(3) 0.57220(19) 0.0424(18) Uani 1 1 d . . . . .
H14A_12 H 0.499470 0.080508 0.560515 0.064 Uiso 1 1 calc R U . . .
H14B_12 H 0.518732 0.100213 0.593846 0.064 Uiso 1 1 calc R U . . .
H14C_12 H 0.550341 0.108254 0.567472 0.064 Uiso 1 1 calc R U . . .
C15_12 C 0.3761(3) 0.1978(3) 0.51486(18) 0.0408(18) Uani 1 1 d . . . . .
H15A_12 H 0.364958 0.164758 0.510654 0.061 Uiso 1 1 calc R U . . .
H15B_12 H 0.382398 0.212847 0.496121 0.061 Uiso 1 1 calc R U . . .
H15C_12 H 0.350930 0.215934 0.522924 0.061 Uiso 1 1 calc R U . . .
C16_12 C 0.3418(3) 0.3695(2) 0.59053(17) 0.0348(16) Uani 1 1 d . . . . .
C17_12 C 0.2907(3) 0.3724(3) 0.58841(19) 0.0382(17) Uani 1 1 d . . . . .
C18_12 C 0.2721(3) 0.3901(3) 0.6130(2) 0.047(2) Uani 1 1 d . . . . .
H18_12 H 0.237722 0.391242 0.611777 0.056 Uiso 1 1 calc R U . . .
C19_12 C 0.3002(3) 0.4062(3) 0.6391(2) 0.050(2) Uani 1 1 d . . . . .
C20_12 C 0.3502(3) 0.4058(3) 0.6404(2) 0.046(2) Uani 1 1 d . . . . .
H20_12 H 0.370298 0.418202 0.657870 0.055 Uiso 1 1 calc R U . . .
C21_12 C 0.3718(3) 0.3877(3) 0.61682(19) 0.0393(18) Uani 1 1 d . . . . .
C22_12 C 0.2578(3) 0.3586(3) 0.5598(2) 0.0451(19) Uani 1 1 d . . . . .
H22A_12 H 0.226332 0.348235 0.564573 0.068 Uiso 1 1 calc R U . . .
H22B_12 H 0.272578 0.332303 0.549953 0.068 Uiso 1 1 calc R U . . .
H22C_12 H 0.253056 0.386294 0.546161 0.068 Uiso 1 1 calc R U . . .
C23_12 C 0.2770(4) 0.4239(4) 0.6653(2) 0.065(3) Uani 1 1 d . . . . .
H23A_12 H 0.301561 0.424791 0.683658 0.097 Uiso 1 1 calc R U . . .
H23B_12 H 0.250639 0.402199 0.668430 0.097 Uiso 1 1 calc R U . . .
H23C_12 H 0.263956 0.456204 0.660863 0.097 Uiso 1 1 calc R U . . .
C24_12 C 0.4262(3) 0.3901(3) 0.6189(2) 0.048(2) Uani 1 1 d . . . . .
H24A_12 H 0.437996 0.420930 0.627679 0.071 Uiso 1 1 calc R U . . .
H24B_12 H 0.434762 0.386969 0.598636 0.071 Uiso 1 1 calc R U . . .
H24C_12 H 0.441214 0.363942 0.631754 0.071 Uiso 1 1 calc R U . . .
Si1_13 Si 0.34899(8) 0.14010(9) 0.70863(6) 0.0490(6) Uani 1 1 d D . . . .
C2_13 C 0.2833(3) 0.1414(4) 0.7129(2) 0.074(3) Uani 1 1 d D . . . .
H2A_13 H 0.278927 0.124009 0.731309 0.111 Uiso 1 1 calc R U . . .
H2B_13 H 0.263719 0.126199 0.695333 0.111 Uiso 1 1 calc R U . . .
H2C_13 H 0.272787 0.174763 0.714448 0.111 Uiso 1 1 calc R U . . .
C3_13 C 0.3851(3) 0.1515(4) 0.74725(19) 0.073(3) Uani 1 1 d D . . . .
H3A_13 H 0.363153 0.151515 0.762283 0.110 Uiso 1 1 calc R U . . .
H3B_13 H 0.401321 0.182675 0.747400 0.110 Uiso 1 1 calc R U . . .
H3C_13 H 0.409499 0.126205 0.752167 0.110 Uiso 1 1 calc R U . . .
C4_13 C 0.3616(5) 0.0775(3) 0.6971(3) 0.093(4) Uani 1 1 d D . . . .
H4A_13 H 0.330793 0.061169 0.689773 0.140 Uiso 1 1 calc R U . . .
H4B_13 H 0.379147 0.060132 0.714524 0.140 Uiso 1 1 calc R U . . .
H4C_13 H 0.381438 0.078448 0.680944 0.140 Uiso 1 1 calc R U . . .
Si1_14 Si 0.3543(7) 0.2704(4) 0.6972(4) 0.055(3) Uani 0.531(13) 1 d D U P C 1
C2_14 C 0.2951(8) 0.2911(9) 0.6759(5) 0.063(4) Uani 0.531(13) 1 d D U P C 1
H2A_14 H 0.287482 0.322907 0.683153 0.094 Uiso 0.531(13) 1 calc R U P C 1
H2B_14 H 0.269497 0.268444 0.679053 0.094 Uiso 0.531(13) 1 calc R U P C 1
H2C_14 H 0.297154 0.292791 0.654317 0.094 Uiso 0.531(13) 1 calc R U P C 1
C3_14 C 0.4032(9) 0.3161(9) 0.6953(8) 0.057(4) Uani 0.531(13) 1 d D U P C 1
H3A_14 H 0.394455 0.346305 0.704238 0.086 Uiso 0.531(13) 1 calc R U P C 1
H3B_14 H 0.406656 0.321515 0.674146 0.086 Uiso 0.531(13) 1 calc R U P C 1
H3C_14 H 0.434091 0.304360 0.706545 0.086 Uiso 0.531(13) 1 calc R U P C 1
C4_14 C 0.3476(8) 0.2653(9) 0.7379(4) 0.063(4) Uani 0.531(13) 1 d D U P C 1
H4A_14 H 0.330410 0.293547 0.743850 0.094 Uiso 0.531(13) 1 calc R U P C 1
H4B_14 H 0.379868 0.263382 0.750397 0.094 Uiso 0.531(13) 1 calc R U P C 1
H4C_14 H 0.329016 0.236349 0.740890 0.094 Uiso 0.531(13) 1 calc R U P C 1
Si1_141 Si 0.3514(7) 0.2733(4) 0.6921(4) 0.048(2) Uani 0.469(13) 1 d D U P C 2
C2_141 C 0.2980(9) 0.2915(10) 0.6630(5) 0.056(4) Uani 0.469(13) 1 d D U P C 2
H2A_141 H 0.280855 0.318171 0.670904 0.084 Uiso 0.469(13) 1 calc R U P C 2
H2B_141 H 0.275767 0.264210 0.658632 0.084 Uiso 0.469(13) 1 calc R U P C 2
H2C_141 H 0.309484 0.301527 0.644478 0.084 Uiso 0.469(13) 1 calc R U P C 2
C3_141 C 0.3958(10) 0.3247(10) 0.6965(9) 0.060(5) Uani 0.469(13) 1 d D U P C 2
H3A_141 H 0.379672 0.353637 0.702334 0.090 Uiso 0.469(13) 1 calc R U P C 2
H3B_141 H 0.407341 0.330320 0.677261 0.090 Uiso 0.469(13) 1 calc R U P C 2
H3C_141 H 0.423489 0.316863 0.712159 0.090 Uiso 0.469(13) 1 calc R U P C 2
C4_141 C 0.3277(9) 0.2702(10) 0.7288(5) 0.066(4) Uani 0.469(13) 1 d D U P C 2
H4A_141 H 0.318272 0.302423 0.734486 0.099 Uiso 0.469(13) 1 calc R U P C 2
H4B_141 H 0.353167 0.257723 0.744599 0.099 Uiso 0.469(13) 1 calc R U P C 2
H4C_141 H 0.299364 0.248978 0.726672 0.099 Uiso 0.469(13) 1 calc R U P C 2
Si1_15 Si 0.4571(2) 0.1768(5) 0.6758(3) 0.067(2) Uani 0.531(13) 1 d D U P C 1
C2_15 C 0.4839(9) 0.1404(8) 0.7098(4) 0.073(4) Uani 0.531(13) 1 d D U P C 1
H2A_15 H 0.514446 0.125785 0.706239 0.110 Uiso 0.531(13) 1 calc R U P C 1
H2B_15 H 0.460969 0.115171 0.713304 0.110 Uiso 0.531(13) 1 calc R U P C 1
H2C_15 H 0.490239 0.161324 0.727580 0.110 Uiso 0.531(13) 1 calc R U P C 1
C3_15 C 0.5001(6) 0.2281(7) 0.6760(5) 0.085(4) Uani 0.531(13) 1 d D U P C 1
H3A_15 H 0.533342 0.217143 0.683490 0.128 Uiso 0.531(13) 1 calc R U P C 1
H3B_15 H 0.491318 0.253503 0.689185 0.128 Uiso 0.531(13) 1 calc R U P C 1
H3C_15 H 0.498381 0.240508 0.655389 0.128 Uiso 0.531(13) 1 calc R U P C 1
C4_15 C 0.4599(7) 0.1377(8) 0.6421(4) 0.083(5) Uani 0.531(13) 1 d D U P C 1
H4A_15 H 0.493647 0.127700 0.642079 0.125 Uiso 0.531(13) 1 calc R U P C 1
H4B_15 H 0.448197 0.155747 0.623589 0.125 Uiso 0.531(13) 1 calc R U P C 1
H4C_15 H 0.439495 0.109363 0.643051 0.125 Uiso 0.531(13) 1 calc R U P C 1
Si1_151 Si 0.4594(2) 0.1833(6) 0.6808(4) 0.063(2) Uani 0.469(13) 1 d D U P C 2
C2_151 C 0.4762(10) 0.1264(7) 0.7026(5) 0.070(4) Uani 0.469(13) 1 d D U P C 2
H2A_151 H 0.511644 0.123670 0.707311 0.105 Uiso 0.469(13) 1 calc R U P C 2
H2B_151 H 0.463008 0.098763 0.690368 0.105 Uiso 0.469(13) 1 calc R U P C 2
H2C_151 H 0.462528 0.126995 0.721407 0.105 Uiso 0.469(13) 1 calc R U P C 2
C3_151 C 0.4939(7) 0.2334(7) 0.7031(6) 0.080(5) Uani 0.469(13) 1 d D U P C 2
H3A_151 H 0.528808 0.226378 0.705991 0.120 Uiso 0.469(13) 1 calc R U P C 2
H3B_151 H 0.483298 0.236034 0.722836 0.120 Uiso 0.469(13) 1 calc R U P C 2
H3C_151 H 0.487482 0.263626 0.692053 0.120 Uiso 0.469(13) 1 calc R U P C 2
C4_151 C 0.4839(8) 0.1755(10) 0.6449(4) 0.081(4) Uani 0.469(13) 1 d D U P C 2
H4A_151 H 0.511879 0.153693 0.648345 0.121 Uiso 0.469(13) 1 calc R U P C 2
H4B_151 H 0.494211 0.206657 0.638088 0.121 Uiso 0.469(13) 1 calc R U P C 2
H4C_151 H 0.458644 0.161947 0.629470 0.121 Uiso 0.469(13) 1 calc R U P C 2
Si1_16 Si 0.08632(7) 0.43277(7) 0.67513(5) 0.0346(4) Uani 1 1 d D . . . .
Sn1_16 Sn 0.02860(2) 0.36418(2) 0.61411(2) 0.03597(13) Uani 1 1 d . . . . .
C1_16 C 0.0801(3) 0.4218(2) 0.60875(16) 0.0327(16) Uani 1 1 d . . . . .
C2_16 C 0.1022(3) 0.4413(3) 0.63526(17) 0.0341(16) Uani 1 1 d . . . . .
C3_16 C 0.1458(3) 0.4742(3) 0.63528(19) 0.049(2) Uani 1 1 d . . . . .
H3A_16 H 0.155002 0.474551 0.615087 0.074 Uiso 1 1 calc R U . . .
H3B_16 H 0.173185 0.462515 0.650007 0.074 Uiso 1 1 calc R U . . .
H3C_16 H 0.137291 0.506790 0.640772 0.074 Uiso 1 1 calc R U . . .
C4_16 C 0.0950(2) 0.4367(2) 0.57988(16) 0.0303(15) Uani 1 1 d . . . . .
C5_16 C 0.1213(3) 0.4069(3) 0.56347(17) 0.0352(16) Uani 1 1 d . . . . .
H5_16 H 0.128411 0.375039 0.570304 0.042 Uiso 1 1 calc R U . . .
C6_16 C 0.1375(3) 0.4226(3) 0.53738(18) 0.0417(18) Uani 1 1 d . . . . .
H6_16 H 0.155440 0.401535 0.526682 0.050 Uiso 1 1 calc R U . . .
C7_16 C 0.1276(3) 0.4691(3) 0.52687(19) 0.0438(19) Uani 1 1 d . . . . .
H7_16 H 0.139202 0.480378 0.509347 0.053 Uiso 1 1 calc R U . . .
C8_16 C 0.1004(3) 0.4985(3) 0.54258(19) 0.0449(19) Uani 1 1 d . . . . .
H8_16 H 0.092519 0.530020 0.535309 0.054 Uiso 1 1 calc R U . . .
C9_16 C 0.0845(3) 0.4832(3) 0.56843(18) 0.0411(18) Uani 1 1 d . . . . .
H9_16 H 0.066064 0.504398 0.578757 0.049 Uiso 1 1 calc R U . . .
C1_17 C 0.0201(2) 0.3229(2) 0.57134(16) 0.0291(15) Uani 1 1 d . . . . .
C2_17 C 0.0415(2) 0.2776(2) 0.56862(16) 0.0310(15) Uani 1 1 d . . . . .
C3_17 C 0.0314(2) 0.2519(3) 0.54179(17) 0.0356(17) Uani 1 1 d . . . . .
H3_17 H 0.047226 0.222136 0.539836 0.043 Uiso 1 1 calc R U . . .
C4_17 C -0.0019(3) 0.2695(3) 0.51774(17) 0.0360(16) Uani 1 1 d . . . . .
H4_17 H -0.008696 0.251949 0.499385 0.043 Uiso 1 1 calc R U . . .
C5_17 C -0.0251(3) 0.3131(3) 0.52071(16) 0.0353(16) Uani 1 1 d . . . . .
H5_17 H -0.047978 0.325057 0.504353 0.042 Uiso 1 1 calc R U . . .
C6_17 C -0.0151(2) 0.3392(2) 0.54746(15) 0.0292(15) Uani 1 1 d . . . . .
C7_17 C 0.0741(2) 0.2557(2) 0.59523(16) 0.0295(15) Uani 1 1 d . . . . .
C8_17 C 0.1240(3) 0.2511(2) 0.59578(17) 0.0342(16) Uani 1 1 d . . . . .
C9_17 C 0.1537(3) 0.2311(3) 0.62099(18) 0.0376(17) Uani 1 1 d . . . . .
H9_17 H 0.187866 0.229002 0.621539 0.045 Uiso 1 1 calc R U . . .
C10_17 C 0.1328(3) 0.2141(3) 0.64525(19) 0.0445(19) Uani 1 1 d . . . . .
C11_17 C 0.0834(3) 0.2162(3) 0.64386(18) 0.0441(19) Uani 1 1 d . . . . .
H11_17 H 0.069398 0.203360 0.660093 0.053 Uiso 1 1 calc R U . . .
C12_17 C 0.0531(3) 0.2366(2) 0.61929(17) 0.0339(16) Uani 1 1 d . . . . .
C13_17 C 0.1481(3) 0.2666(3) 0.56938(18) 0.0420(18) Uani 1 1 d . . . . .
H13A_17 H 0.182308 0.274382 0.576677 0.063 Uiso 1 1 calc R U . . .
H13B_17 H 0.131436 0.294906 0.559786 0.063 Uiso 1 1 calc R U . . .
H13C_17 H 0.146228 0.240438 0.554617 0.063 Uiso 1 1 calc R U . . .
C14_17 C 0.1658(4) 0.1934(4) 0.6728(2) 0.069(3) Uani 1 1 d . . . . .
H14A_17 H 0.145948 0.183084 0.687830 0.103 Uiso 1 1 calc R U . . .
H14B_17 H 0.188868 0.218057 0.681748 0.103 Uiso 1 1 calc R U . . .
H14C_17 H 0.183701 0.165912 0.666649 0.103 Uiso 1 1 calc R U . . .
C15_17 C -0.0011(3) 0.2368(3) 0.6186(2) 0.0434(19) Uani 1 1 d . . . . .
H15A_17 H -0.010506 0.208234 0.629035 0.065 Uiso 1 1 calc R U . . .
H15B_17 H -0.017605 0.236536 0.597561 0.065 Uiso 1 1 calc R U . . .
H15C_17 H -0.010363 0.265626 0.628751 0.065 Uiso 1 1 calc R U . . .
C16_17 C -0.0411(2) 0.3852(2) 0.55203(15) 0.0279(14) Uani 1 1 d . . . . .
C17_17 C -0.0758(2) 0.3872(2) 0.57132(16) 0.0315(15) Uani 1 1 d . . . . .
C18_17 C -0.0979(2) 0.4308(3) 0.57610(17) 0.0347(16) Uani 1 1 d . . . . .
H18_17 H -0.121070 0.431895 0.589481 0.042 Uiso 1 1 calc R U . . .
C19_17 C -0.0869(2) 0.4733(2) 0.56162(17) 0.0341(16) Uani 1 1 d . . . . .
C20_17 C -0.0536(2) 0.4697(3) 0.54155(16) 0.0335(16) Uani 1 1 d . . . . .
H20_17 H -0.046107 0.497664 0.531129 0.040 Uiso 1 1 calc R U . . .
C21_17 C -0.0310(2) 0.4272(3) 0.53621(16) 0.0315(15) Uani 1 1 d . . . . .
C22_17 C -0.0943(3) 0.3422(3) 0.58519(18) 0.0360(16) Uani 1 1 d . . . . .
H22A_17 H -0.095452 0.347963 0.606635 0.054 Uiso 1 1 calc R U . . .
H22B_17 H -0.072289 0.315397 0.583231 0.054 Uiso 1 1 calc R U . . .
H22C_17 H -0.126958 0.334479 0.574625 0.054 Uiso 1 1 calc R U . . .
C23_17 C -0.1093(3) 0.5204(3) 0.5679(2) 0.0439(19) Uani 1 1 d . . . . .
H23A_17 H -0.116707 0.538814 0.549137 0.066 Uiso 1 1 calc R U . . .
H23B_17 H -0.086444 0.538477 0.582693 0.066 Uiso 1 1 calc R U . . .
H23C_17 H -0.139333 0.514587 0.576098 0.066 Uiso 1 1 calc R U . . .
C24_17 C 0.0023(3) 0.4254(3) 0.51316(17) 0.0379(17) Uani 1 1 d . . . . .
H24A_17 H 0.008440 0.458013 0.506585 0.057 Uiso 1 1 calc R U . . .
H24B_17 H -0.012804 0.406448 0.495721 0.057 Uiso 1 1 calc R U . . .
H24C_17 H 0.033181 0.410470 0.522113 0.057 Uiso 1 1 calc R U . . .
Si1_18 Si 0.1170(8) 0.3561(4) 0.6911(5) 0.055(3) Uani 0.452(9) 1 d D U P D 1
C2_18 C 0.1634(9) 0.3569(11) 0.7265(5) 0.068(5) Uani 0.452(9) 1 d D U P D 1
H2A_18 H 0.174002 0.324012 0.731815 0.102 Uiso 0.452(9) 1 calc R U P D 1
H2B_18 H 0.148963 0.370845 0.743078 0.102 Uiso 0.452(9) 1 calc R U P D 1
H2C_18 H 0.191418 0.376156 0.723158 0.102 Uiso 0.452(9) 1 calc R U P D 1
C3_18 C 0.1500(11) 0.3349(11) 0.6601(5) 0.052(5) Uani 0.452(9) 1 d D U P D 1
H3A_18 H 0.175203 0.311752 0.668309 0.078 Uiso 0.452(9) 1 calc R U P D 1
H3B_18 H 0.165183 0.362352 0.651606 0.078 Uiso 0.452(9) 1 calc R U P D 1
H3C_18 H 0.126881 0.319526 0.644117 0.078 Uiso 0.452(9) 1 calc R U P D 1
C4_18 C 0.0734(9) 0.3072(10) 0.6981(7) 0.059(5) Uani 0.452(9) 1 d D U P D 1
H4A_18 H 0.091436 0.277317 0.703103 0.089 Uiso 0.452(9) 1 calc R U P D 1
H4B_18 H 0.049243 0.302475 0.679866 0.089 Uiso 0.452(9) 1 calc R U P D 1
H4C_18 H 0.056923 0.316410 0.714959 0.089 Uiso 0.452(9) 1 calc R U P D 1
Si1_181 Si 0.1107(6) 0.3565(3) 0.6953(4) 0.051(2) Uani 0.548(9) 1 d D U P D 2
C2_181 C 0.1446(8) 0.3596(9) 0.7348(4) 0.067(4) Uani 0.548(9) 1 d D U P D 2
H2A_181 H 0.158642 0.328153 0.740780 0.100 Uiso 0.548(9) 1 calc R U P D 2
H2B_181 H 0.122234 0.368964 0.748577 0.100 Uiso 0.548(9) 1 calc R U P D 2
H2C_181 H 0.170731 0.383431 0.735893 0.100 Uiso 0.548(9) 1 calc R U P D 2
C3_181 C 0.1530(9) 0.3323(10) 0.6708(4) 0.057(4) Uani 0.548(9) 1 d D U P D 2
H3A_181 H 0.168260 0.302963 0.679897 0.086 Uiso 0.548(9) 1 calc R U P D 2
H3B_181 H 0.178158 0.356194 0.669005 0.086 Uiso 0.548(9) 1 calc R U P D 2
H3C_181 H 0.134785 0.325085 0.650751 0.086 Uiso 0.548(9) 1 calc R U P D 2
C4_181 C 0.0580(7) 0.3153(8) 0.6963(6) 0.056(5) Uani 0.548(9) 1 d D U P D 2
H4A_181 H 0.069845 0.284309 0.704751 0.084 Uiso 0.548(9) 1 calc R U P D 2
H4B_181 H 0.040292 0.310720 0.675760 0.084 Uiso 0.548(9) 1 calc R U P D 2
H4C_181 H 0.036098 0.329428 0.708996 0.084 Uiso 0.548(9) 1 calc R U P D 2
Si1_19 Si 0.1286(8) 0.4925(6) 0.7068(5) 0.052(3) Uani 0.452(9) 1 d D U P D 1
C2_19 C 0.1062(9) 0.5534(8) 0.6929(5) 0.059(5) Uani 0.452(9) 1 d D U P D 1
H2A_19 H 0.133507 0.572460 0.688108 0.088 Uiso 0.452(9) 1 calc R U P D 1
H2B_19 H 0.091631 0.569706 0.708625 0.088 Uiso 0.452(9) 1 calc R U P D 1
H2C_19 H 0.081694 0.549868 0.674674 0.088 Uiso 0.452(9) 1 calc R U P D 1
C3_19 C 0.1965(8) 0.4948(8) 0.7114(7) 0.052(4) Uani 0.452(9) 1 d D U P D 1
H3A_19 H 0.209049 0.515444 0.728624 0.079 Uiso 0.452(9) 1 calc R U P D 1
H3B_19 H 0.206262 0.507688 0.693004 0.079 Uiso 0.452(9) 1 calc R U P D 1
H3C_19 H 0.209675 0.462345 0.715140 0.079 Uiso 0.452(9) 1 calc R U P D 1
C4_19 C 0.1125(12) 0.4860(9) 0.7457(6) 0.055(5) Uani 0.452(9) 1 d D U P D 1
H4A_19 H 0.142381 0.482663 0.760499 0.083 Uiso 0.452(9) 1 calc R U P D 1
H4B_19 H 0.092215 0.457443 0.746385 0.083 Uiso 0.452(9) 1 calc R U P D 1
H4C_19 H 0.094631 0.514440 0.750554 0.083 Uiso 0.452(9) 1 calc R U P D 1
Si1_191 Si 0.1343(6) 0.4839(5) 0.7104(4) 0.048(3) Uani 0.548(9) 1 d D U P D 2
C2_191 C 0.1245(7) 0.5497(6) 0.7033(5) 0.062(4) Uani 0.548(9) 1 d D U P D 2
H2A_191 H 0.145941 0.567990 0.718725 0.093 Uiso 0.548(9) 1 calc R U P D 2
H2B_191 H 0.090506 0.557797 0.704269 0.093 Uiso 0.548(9) 1 calc R U P D 2
H2C_191 H 0.131769 0.557798 0.683247 0.093 Uiso 0.548(9) 1 calc R U P D 2
C3_191 C 0.2015(7) 0.4746(7) 0.7134(6) 0.059(4) Uani 0.548(9) 1 d D U P D 2
H3A_191 H 0.218275 0.490913 0.731538 0.089 Uiso 0.548(9) 1 calc R U P D 2
H3B_191 H 0.212599 0.487807 0.695480 0.089 Uiso 0.548(9) 1 calc R U P D 2
H3C_191 H 0.208721 0.440211 0.714901 0.089 Uiso 0.548(9) 1 calc R U P D 2
C4_191 C 0.1180(9) 0.4692(7) 0.7483(5) 0.051(4) Uani 0.548(9) 1 d D U P D 2
H4A_191 H 0.124094 0.435121 0.752631 0.076 Uiso 0.548(9) 1 calc R U P D 2
H4B_191 H 0.083467 0.476220 0.748129 0.076 Uiso 0.548(9) 1 calc R U P D 2
H4C_191 H 0.137797 0.488613 0.763854 0.076 Uiso 0.548(9) 1 calc R U P D 2
Si1_20 Si 0.0058(2) 0.4480(4) 0.6830(3) 0.061(2) Uani 0.452(9) 1 d D U P D 1
C2_20 C -0.0375(6) 0.4509(9) 0.6469(4) 0.070(4) Uani 0.452(9) 1 d D U P D 1
H2A_20 H -0.064221 0.472702 0.649218 0.105 Uiso 0.452(9) 1 calc R U P D 1
H2B_20 H -0.050581 0.418782 0.641670 0.105 Uiso 0.452(9) 1 calc R U P D 1
H2C_20 H -0.020594 0.462633 0.630826 0.105 Uiso 0.452(9) 1 calc R U P D 1
C3_20 C 0.0029(10) 0.5078(7) 0.7021(5) 0.071(5) Uani 0.452(9) 1 d D U P D 1
H3A_20 H -0.029813 0.512648 0.706942 0.106 Uiso 0.452(9) 1 calc R U P D 1
H3B_20 H 0.010164 0.533377 0.688453 0.106 Uiso 0.452(9) 1 calc R U P D 1
H3C_20 H 0.026755 0.508630 0.720695 0.106 Uiso 0.452(9) 1 calc R U P D 1
C4_20 C -0.0139(7) 0.4015(7) 0.7084(5) 0.076(5) Uani 0.452(9) 1 d D U P D 1
H4A_20 H -0.046072 0.409942 0.713057 0.114 Uiso 0.452(9) 1 calc R U P D 1
H4B_20 H 0.009537 0.400034 0.727239 0.114 Uiso 0.452(9) 1 calc R U P D 1
H4C_20 H -0.015610 0.370232 0.698370 0.114 Uiso 0.452(9) 1 calc R U P D 1
Si1_201 Si 0.0047(2) 0.4585(4) 0.6736(2) 0.066(2) Uani 0.548(9) 1 d D U P D 2
C2_201 C -0.0141(6) 0.4999(7) 0.6408(4) 0.078(4) Uani 0.548(9) 1 d D U P D 2
H2A_201 H -0.048022 0.509487 0.640194 0.116 Uiso 0.548(9) 1 calc R U P D 2
H2B_201 H -0.010721 0.483295 0.621915 0.116 Uiso 0.548(9) 1 calc R U P D 2
H2C_201 H 0.006767 0.528377 0.643001 0.116 Uiso 0.548(9) 1 calc R U P D 2
C3_201 C -0.0044(8) 0.4917(7) 0.7092(4) 0.067(4) Uani 0.548(9) 1 d D U P D 2
H3A_201 H -0.037364 0.505063 0.706483 0.100 Uiso 0.548(9) 1 calc R U P D 2
H3B_201 H 0.019381 0.517793 0.713050 0.100 Uiso 0.548(9) 1 calc R U P D 2
H3C_201 H 0.000070 0.469494 0.726326 0.100 Uiso 0.548(9) 1 calc R U P D 2
C4_201 C -0.0431(6) 0.4101(6) 0.6710(5) 0.080(4) Uani 0.548(9) 1 d D U P D 2
H4A_201 H -0.073638 0.423928 0.675193 0.120 Uiso 0.548(9) 1 calc R U P D 2
H4B_201 H -0.032232 0.384978 0.685906 0.120 Uiso 0.548(9) 1 calc R U P D 2
H4C_201 H -0.048158 0.396234 0.650674 0.120 Uiso 0.548(9) 1 calc R U P D 2

loop_
_atom_site_aniso_label
_atom_site_aniso_U_11
_atom_site_aniso_U_22
_atom_site_aniso_U_33
_atom_site_aniso_U_23
_atom_site_aniso_U_13
_atom_site_aniso_U_12
Si1_1 0.0315(10) 0.0314(10) 0.0301(10) 0.0023(8) 0.0003(8) -0.0027(8)
Sn1_1 0.0317(2) 0.0368(3) 0.0306(3) 0.0017(2) -0.00087(19) -0.0064(2)
C1_1 0.035(4) 0.028(3) 0.034(4) 0.000(3) 0.005(3) 0.003(3)
C2_1 0.030(4) 0.035(4) 0.034(4) 0.000(3) 0.003(3) -0.006(3)
C3_1 0.045(4) 0.039(4) 0.040(5) 0.003(3) 0.000(3) -0.008(4)
C4_1 0.036(4) 0.031(4) 0.031(4) 0.000(3) 0.004(3) -0.007(3)
C5_1 0.049(5) 0.033(4) 0.037(4) -0.002(3) 0.002(4) 0.005(4)
C6_1 0.074(6) 0.033(4) 0.033(4) 0.000(3) -0.005(4) 0.001(4)
C7_1 0.094(7) 0.040(5) 0.032(5) 0.000(4) 0.016(5) -0.018(5)
C8_1 0.061(6) 0.055(5) 0.045(5) -0.002(4) 0.020(4) -0.013(5)
C9_1 0.039(4) 0.051(5) 0.036(4) -0.003(4) 0.006(3) -0.003(4)
C1_2 0.030(3) 0.025(3) 0.028(4) -0.001(3) 0.005(3) -0.006(3)
C2_2 0.032(4) 0.029(3) 0.025(4) 0.004(3) -0.004(3) 0.001(3)
C3_2 0.040(4) 0.033(4) 0.034(4) -0.004(3) 0.002(3) 0.000(3)
C4_2 0.041(4) 0.040(4) 0.033(4) -0.001(3) -0.007(3) 0.006(3)
C5_2 0.035(4) 0.032(4) 0.041(4) 0.002(3) -0.002(3) 0.007(3)
C6_2 0.027(3) 0.031(3) 0.031(4) 0.003(3) -0.001(3) 0.001(3)
C7_2 0.030(3) 0.024(3) 0.032(4) -0.002(3) 0.001(3) 0.003(3)
C8_2 0.036(4) 0.030(3) 0.027(4) -0.005(3) 0.005(3) 0.000(3)
C9_2 0.036(4) 0.035(4) 0.033(4) -0.004(3) 0.008(3) -0.001(3)
C10_2 0.036(4) 0.032(4) 0.040(4) -0.005(3) 0.003(3) 0.004(3)
C11_2 0.044(4) 0.025(3) 0.043(5) 0.000(3) 0.002(3) 0.004(3)
C12_2 0.039(4) 0.022(3) 0.032(4) -0.004(3) 0.001(3) 0.001(3)
C13_2 0.051(5) 0.035(4) 0.037(4) 0.002(3) 0.008(4) -0.004(4)
C14_2 0.033(4) 0.050(5) 0.046(5) -0.002(4) -0.001(3) 0.009(4)
C15_2 0.034(4) 0.038(4) 0.047(5) 0.007(4) 0.000(3) 0.001(3)
C16_2 0.024(3) 0.038(4) 0.032(4) -0.001(3) -0.004(3) 0.005(3)
C17_2 0.022(3) 0.052(5) 0.037(4) -0.002(4) 0.002(3) 0.001(3)
C18_2 0.036(4) 0.071(6) 0.036(5) 0.002(4) 0.007(3) 0.007(4)
C19_2 0.036(4) 0.070(6) 0.051(5) -0.019(5) -0.001(4) 0.020(4)
C20_2 0.018(3) 0.048(5) 0.073(6) -0.014(4) 0.002(4) 0.009(3)
C21_2 0.025(4) 0.041(4) 0.049(5) -0.004(4) -0.004(3) -0.005(3)
C22_2 0.032(4) 0.049(5) 0.049(5) 0.012(4) 0.006(3) 0.000(4)
C23_2 0.077(7) 0.084(8) 0.061(7) -0.023(6) 0.014(5) 0.024(6)
C24_2 0.046(5) 0.035(4) 0.056(5) 0.004(4) 0.000(4) 0.000(4)
Si1_3 0.0387(11) 0.0452(12) 0.0405(12) 0.0049(10) -0.0075(9) -0.0075(10)
C2_3 0.100(8) 0.049(5) 0.053(6) 0.006(5) -0.019(6) -0.024(6)
C3_3 0.034(5) 0.122(10) 0.083(8) 0.031(7) -0.005(5) 0.000(6)
C4_3 0.064(6) 0.076(7) 0.048(6) 0.001(5) -0.007(5) -0.009(5)
Si1_4 0.031(3) 0.078(5) 0.042(5) -0.004(5) 0.009(3) -0.005(3)
C2_4 0.037(8) 0.086(10) 0.049(8) -0.005(8) 0.012(7) -0.008(8)
C3_4 0.033(8) 0.075(9) 0.048(10) -0.010(9) 0.016(9) 0.020(7)
C4_4 0.046(7) 0.084(10) 0.049(9) -0.008(8) 0.009(7) 0.004(8)
Si1_41 0.033(3) 0.069(4) 0.042(4) -0.002(3) 0.009(3) -0.002(3)
C2_41 0.037(7) 0.076(8) 0.046(7) -0.010(7) 0.017(6) -0.004(7)
C3_41 0.033(6) 0.080(7) 0.062(9) -0.006(8) 0.011(8) 0.015(6)
C4_41 0.051(8) 0.076(10) 0.052(9) -0.004(8) 0.014(7) 0.006(8)
Si1_5 0.080(6) 0.034(3) 0.063(5) 0.005(3) -0.014(4) -0.006(3)
C2_5 0.078(8) 0.038(9) 0.064(8) 0.007(7) -0.009(8) 0.014(7)
C3_5 0.083(10) 0.043(8) 0.069(8) -0.009(8) -0.009(8) 0.006(8)
C4_5 0.087(10) 0.045(9) 0.072(11) 0.008(9) -0.014(9) -0.018(9)
Si1_51 0.065(4) 0.038(3) 0.053(4) 0.002(2) -0.009(3) 0.009(3)
C2_51 0.080(7) 0.041(9) 0.062(7) 0.006(7) -0.009(7) 0.006(7)
C3_51 0.083(10) 0.048(9) 0.061(7) -0.013(7) 0.001(8) 0.015(8)
C4_51 0.088(8) 0.046(7) 0.076(9) 0.000(7) -0.020(8) -0.005(7)
Si1_6 0.0443(12) 0.0322(10) 0.0379(12) -0.0009(9) 0.0131(9) -0.0038(9)
Sn1_6 0.0392(3) 0.0373(3) 0.0330(3) -0.0015(2) 0.0082(2) -0.0066(2)
C1_6 0.033(4) 0.035(4) 0.038(4) 0.000(3) 0.011(3) 0.010(3)
C2_6 0.030(4) 0.032(4) 0.047(5) 0.002(3) 0.008(3) 0.007(3)
C3_6 0.048(5) 0.061(5) 0.045(5) -0.001(4) 0.010(4) -0.018(4)
C4_6 0.031(4) 0.036(4) 0.032(4) 0.004(3) 0.005(3) -0.003(3)
C5_6 0.030(4) 0.048(5) 0.045(5) 0.000(4) 0.006(3) 0.010(3)
C6_6 0.032(4) 0.050(5) 0.050(5) 0.009(4) -0.003(4) 0.001(4)
C7_6 0.048(5) 0.030(4) 0.043(5) 0.002(3) -0.002(4) -0.006(3)
C8_6 0.051(5) 0.030(4) 0.044(5) 0.000(3) 0.012(4) 0.002(4)
C9_6 0.032(4) 0.030(4) 0.039(4) 0.002(3) 0.004(3) 0.003(3)
C1_7 0.030(3) 0.029(3) 0.022(3) -0.001(3) 0.006(3) -0.001(3)
C2_7 0.035(4) 0.027(3) 0.029(4) -0.001(3) 0.004(3) -0.001(3)
C3_7 0.039(4) 0.033(4) 0.039(4) -0.003(3) 0.005(3) 0.005(3)
C4_7 0.046(4) 0.035(4) 0.035(4) 0.001(3) 0.010(3) 0.005(3)
C5_7 0.048(4) 0.031(4) 0.035(4) -0.001(3) 0.001(3) 0.002(3)
C6_7 0.026(3) 0.025(3) 0.037(4) -0.006(3) 0.000(3) 0.000(3)
C7_7 0.030(4) 0.037(4) 0.034(4) -0.001(3) 0.004(3) 0.005(3)
C8_7 0.023(3) 0.039(4) 0.048(5) -0.008(3) 0.000(3) 0.006(3)
C9_7 0.043(5) 0.063(6) 0.040(5) -0.012(4) -0.011(4) 0.016(4)
C10_7 0.047(5) 0.068(6) 0.039(5) 0.002(4) -0.006(4) 0.030(5)
C11_7 0.048(5) 0.040(4) 0.047(5) 0.001(4) 0.004(4) 0.013(4)
C12_7 0.029(4) 0.041(4) 0.038(4) -0.001(3) 0.005(3) 0.007(3)
C13_7 0.035(4) 0.045(4) 0.053(5) -0.012(4) 0.003(4) 0.001(4)
C14_7 0.114(9) 0.095(8) 0.046(6) -0.001(6) -0.020(6) 0.060(8)
C15_7 0.043(4) 0.033(4) 0.046(5) -0.002(3) 0.005(4) 0.003(3)
C16_7 0.031(3) 0.028(3) 0.027(4) 0.007(3) 0.001(3) -0.001(3)
C17_7 0.038(4) 0.024(3) 0.027(4) 0.002(3) 0.000(3) -0.002(3)
C18_7 0.029(4) 0.031(4) 0.036(4) 0.002(3) -0.004(3) -0.005(3)
C19_7 0.038(4) 0.025(3) 0.043(4) 0.002(3) 0.006(3) 0.004(3)
C20_7 0.035(4) 0.026(3) 0.037(4) -0.001(3) 0.003(3) -0.002(3)
C21_7 0.033(4) 0.026(3) 0.030(4) 0.003(3) 0.001(3) 0.000(3)
C22_7 0.044(4) 0.031(4) 0.035(4) -0.001(3) -0.005(3) 0.003(3)
C23_7 0.038(4) 0.040(4) 0.051(5) -0.001(4) 0.002(4) 0.003(4)
C24_7 0.033(4) 0.031(4) 0.044(5) -0.003(3) 0.006(3) -0.003(3)
Si1_8 0.087(7) 0.052(5) 0.058(5) -0.004(4) 0.041(6) -0.015(6)
C2_8 0.083(9) 0.071(10) 0.070(10) -0.002(9) 0.047(10) -0.017(9)
C3_8 0.087(13) 0.059(10) 0.059(10) -0.009(9) 0.050(11) -0.015(12)
C4_8 0.091(13) 0.054(9) 0.054(10) -0.004(9) 0.048(12) -0.017(11)
Si1_81 0.094(6) 0.052(3) 0.064(4) -0.015(3) 0.049(4) -0.021(4)
C2_81 0.077(8) 0.091(9) 0.094(10) -0.011(8) 0.061(8) -0.022(7)
C3_81 0.112(11) 0.065(7) 0.065(7) -0.008(6) 0.054(9) -0.011(9)
C4_81 0.102(10) 0.056(6) 0.064(7) -0.005(5) 0.045(9) -0.024(8)
Si1_9 0.066(5) 0.072(6) 0.048(6) 0.003(5) -0.010(4) -0.011(4)
C2_9 0.087(11) 0.076(12) 0.057(11) 0.004(10) -0.009(10) -0.008(11)
C3_9 0.061(9) 0.077(9) 0.046(9) 0.001(9) -0.010(8) -0.006(9)
C4_9 0.060(9) 0.067(8) 0.059(10) 0.007(9) -0.010(9) 0.003(8)
Si1_91 0.051(2) 0.065(3) 0.043(4) 0.010(3) -0.0019(18) -0.0017(19)
C2_91 0.091(8) 0.094(9) 0.065(8) 0.017(7) -0.008(7) -0.006(8)
C3_91 0.057(7) 0.079(8) 0.043(6) -0.003(6) -0.007(6) -0.003(6)
C4_91 0.051(6) 0.066(7) 0.065(8) 0.001(7) -0.005(7) 0.007(6)
Si1_10 0.084(6) 0.039(4) 0.061(5) -0.010(4) 0.010(4) 0.008(4)
C2_10 0.083(8) 0.041(8) 0.071(8) -0.005(8) 0.015(7) 0.001(7)
C3_10 0.073(9) 0.043(10) 0.067(8) -0.008(8) 0.012(8) 0.006(8)
C4_10 0.090(11) 0.043(10) 0.071(10) -0.003(10) 0.005(10) 0.028(10)
Si1_101 0.052(2) 0.0347(16) 0.047(3) -0.0059(15) 0.0099(18) -0.0017(15)
C2_101 0.067(7) 0.042(6) 0.068(7) -0.006(6) 0.011(6) -0.004(6)
C3_101 0.072(7) 0.040(7) 0.069(7) -0.009(5) 0.015(6) 0.014(6)
C4_101 0.084(7) 0.038(5) 0.063(6) 0.000(5) 0.015(5) 0.016(5)
Si1_11 0.0291(9) 0.0367(10) 0.0299(10) 0.0032(8) 0.0024(8) -0.0034(8)
Sn1_11 0.0359(3) 0.0364(3) 0.0320(3) 0.0044(2) 0.0007(2) -0.0069(2)
C1_11 0.035(4) 0.032(4) 0.032(4) -0.003(3) 0.005(3) 0.003(3)
C2_11 0.034(4) 0.034(4) 0.034(4) 0.001(3) 0.002(3) -0.002(3)
C3_11 0.054(5) 0.060(5) 0.038(5) 0.003(4) 0.005(4) -0.014(4)
C4_11 0.026(3) 0.037(4) 0.033(4) 0.002(3) 0.003(3) -0.003(3)
C5_11 0.033(4) 0.053(5) 0.039(4) 0.005(4) 0.008(3) 0.008(4)
C6_11 0.032(4) 0.089(7) 0.035(5) 0.009(5) 0.003(3) 0.008(4)
C7_11 0.032(4) 0.103(8) 0.040(5) -0.017(5) 0.002(4) -0.022(5)
C8_11 0.050(5) 0.059(6) 0.052(6) -0.012(5) 0.007(4) -0.017(5)
C9_11 0.055(5) 0.043(4) 0.038(5) -0.003(4) 0.008(4) -0.012(4)
C1_12 0.024(3) 0.030(3) 0.034(4) 0.006(3) 0.003(3) -0.005(3)
C2_12 0.031(4) 0.039(4) 0.031(4) 0.008(3) 0.004(3) 0.006(3)
C3_12 0.037(4) 0.051(5) 0.033(4) 0.002(4) 0.006(3) 0.004(4)
C4_12 0.038(4) 0.047(5) 0.048(5) 0.016(4) 0.007(4) 0.006(4)
C5_12 0.026(4) 0.045(4) 0.050(5) 0.011(4) 0.004(3) 0.005(3)
C6_12 0.030(4) 0.033(4) 0.036(4) 0.009(3) 0.006(3) 0.003(3)
C7_12 0.033(4) 0.035(4) 0.023(3) 0.001(3) 0.008(3) -0.003(3)
C8_12 0.028(3) 0.035(4) 0.037(4) 0.000(3) 0.010(3) 0.005(3)
C9_12 0.030(4) 0.033(4) 0.044(5) 0.002(3) 0.006(3) 0.002(3)
C10_12 0.032(4) 0.035(4) 0.038(4) 0.002(3) 0.010(3) 0.007(3)
C11_12 0.032(4) 0.038(4) 0.038(4) -0.005(3) 0.008(3) -0.004(3)
C12_12 0.035(4) 0.043(4) 0.028(4) -0.001(3) 0.006(3) 0.002(3)
C13_12 0.035(4) 0.039(4) 0.046(5) 0.004(4) 0.000(3) -0.004(3)
C14_12 0.043(4) 0.039(4) 0.045(5) -0.001(4) 0.007(4) 0.011(4)
C15_12 0.031(4) 0.052(5) 0.038(4) -0.002(4) 0.000(3) 0.002(4)
C16_12 0.040(4) 0.027(3) 0.038(4) 0.008(3) 0.009(3) 0.001(3)
C17_12 0.031(4) 0.033(4) 0.051(5) 0.011(3) 0.007(3) 0.006(3)
C18_12 0.042(4) 0.027(4) 0.075(6) 0.003(4) 0.020(4) 0.001(3)
C19_12 0.063(6) 0.040(4) 0.051(5) -0.001(4) 0.019(4) 0.011(4)
C20_12 0.056(5) 0.032(4) 0.050(5) -0.007(4) 0.007(4) 0.004(4)
C21_12 0.039(4) 0.026(4) 0.052(5) 0.000(3) 0.006(4) 0.006(3)
C22_12 0.036(4) 0.041(4) 0.057(5) 0.005(4) 0.004(4) 0.004(4)
C23_12 0.069(6) 0.060(6) 0.071(7) -0.011(5) 0.027(5) 0.008(5)
C24_12 0.043(4) 0.037(4) 0.059(6) 0.001(4) 0.000(4) 0.003(4)
Si1_13 0.0433(12) 0.0550(14) 0.0462(14) 0.0175(11) 0.0001(10) -0.0075(11)
C2_13 0.039(5) 0.114(9) 0.067(7) 0.037(6) -0.002(5) -0.015(5)
C3_13 0.064(6) 0.097(8) 0.055(6) 0.025(6) 0.000(5) -0.008(6)
C4_13 0.108(10) 0.050(6) 0.107(10) 0.024(6) -0.023(8) -0.003(6)
Si1_14 0.068(3) 0.040(3) 0.055(6) -0.009(3) 0.007(4) -0.002(3)
C2_14 0.072(7) 0.050(7) 0.069(9) -0.005(9) 0.015(9) 0.010(7)
C3_14 0.079(8) 0.036(8) 0.056(7) -0.012(7) 0.008(7) -0.004(7)
C4_14 0.074(10) 0.055(8) 0.060(9) -0.012(8) 0.011(8) -0.001(9)
Si1_141 0.065(4) 0.038(3) 0.046(5) -0.004(3) 0.022(4) -0.007(3)
C2_141 0.067(8) 0.043(8) 0.061(10) -0.010(9) 0.021(9) 0.009(7)
C3_141 0.083(8) 0.037(8) 0.058(8) -0.009(8) 0.005(8) -0.009(8)
C4_141 0.079(9) 0.055(8) 0.064(9) -0.007(8) 0.011(8) -0.004(8)
Si1_15 0.036(3) 0.097(5) 0.069(5) 0.027(4) 0.013(3) 0.015(3)
C2_15 0.042(8) 0.100(9) 0.076(8) 0.021(8) 0.004(7) 0.010(8)
C3_15 0.045(7) 0.114(9) 0.095(9) 0.030(8) 0.004(7) -0.008(7)
C4_15 0.059(9) 0.117(10) 0.078(9) 0.009(9) 0.024(8) 0.032(8)
Si1_151 0.035(3) 0.083(4) 0.072(5) 0.017(4) 0.011(3) 0.003(3)
C2_151 0.038(8) 0.094(8) 0.076(9) 0.020(8) 0.001(7) 0.016(8)
C3_151 0.038(8) 0.099(9) 0.101(10) 0.011(9) 0.005(9) -0.006(8)
C4_151 0.055(8) 0.110(10) 0.079(8) 0.019(8) 0.018(7) 0.019(8)
Si1_16 0.0326(10) 0.0376(10) 0.0337(11) -0.0057(9) 0.0061(8) -0.0069(9)
Sn1_16 0.0379(3) 0.0378(3) 0.0320(3) -0.0041(2) 0.0050(2) -0.0085(2)
C1_16 0.037(4) 0.026(3) 0.034(4) 0.000(3) 0.003(3) 0.007(3)
C2_16 0.034(4) 0.030(4) 0.038(4) 0.002(3) 0.004(3) 0.007(3)
C3_16 0.043(5) 0.063(5) 0.039(5) -0.003(4) -0.002(4) -0.019(4)
C4_16 0.029(3) 0.032(4) 0.027(4) -0.002(3) -0.003(3) -0.001(3)
C5_16 0.035(4) 0.033(4) 0.036(4) -0.001(3) -0.001(3) 0.006(3)
C6_16 0.037(4) 0.048(5) 0.040(5) -0.008(4) 0.004(3) 0.000(4)
C7_16 0.040(4) 0.052(5) 0.038(4) 0.001(4) 0.002(3) -0.011(4)
C8_16 0.046(5) 0.042(4) 0.046(5) 0.008(4) 0.004(4) 0.003(4)
C9_16 0.050(5) 0.034(4) 0.040(5) -0.003(3) 0.007(4) 0.003(4)
C1_17 0.024(3) 0.028(3) 0.036(4) -0.002(3) 0.006(3) -0.006(3)
C2_17 0.032(4) 0.032(4) 0.030(4) 0.000(3) 0.006(3) -0.002(3)
C3_17 0.024(3) 0.045(4) 0.038(4) -0.003(3) 0.007(3) 0.006(3)
C4_17 0.033(4) 0.041(4) 0.033(4) -0.007(3) 0.004(3) 0.002(3)
C5_17 0.032(4) 0.045(4) 0.027(4) -0.003(3) 0.001(3) -0.003(3)
C6_17 0.027(3) 0.035(4) 0.025(4) 0.004(3) 0.002(3) 0.002(3)
C7_17 0.030(3) 0.029(3) 0.028(4) -0.002(3) -0.002(3) 0.002(3)
C8_17 0.035(4) 0.029(4) 0.037(4) -0.003(3) 0.001(3) 0.005(3)
C9_17 0.032(4) 0.037(4) 0.042(4) -0.001(3) 0.000(3) 0.009(3)
C10_17 0.051(5) 0.038(4) 0.044(5) 0.004(4) 0.007(4) 0.012(4)
C11_17 0.064(5) 0.035(4) 0.037(4) 0.007(3) 0.018(4) 0.008(4)
C12_17 0.042(4) 0.029(3) 0.033(4) 0.001(3) 0.012(3) 0.005(3)
C13_17 0.037(4) 0.046(4) 0.045(5) 0.008(4) 0.010(3) 0.007(4)
C14_17 0.073(7) 0.077(7) 0.051(6) 0.014(5) -0.003(5) 0.029(6)
C15_17 0.050(5) 0.028(4) 0.056(5) 0.009(4) 0.021(4) 0.003(3)
C16_17 0.023(3) 0.028(3) 0.030(4) 0.001(3) -0.003(3) -0.002(3)
C17_17 0.028(3) 0.031(4) 0.034(4) 0.004(3) -0.001(3) 0.003(3)
C18_17 0.028(4) 0.033(4) 0.042(4) 0.004(3) 0.005(3) 0.001(3)
C19_17 0.028(3) 0.029(4) 0.044(4) 0.003(3) 0.002(3) 0.006(3)
C20_17 0.033(4) 0.032(4) 0.034(4) 0.008(3) 0.002(3) 0.002(3)
C21_17 0.029(3) 0.036(4) 0.027(4) 0.006(3) -0.001(3) -0.002(3)
C22_17 0.033(4) 0.033(4) 0.042(4) 0.001(3) 0.008(3) -0.003(3)
C23_17 0.044(4) 0.028(4) 0.060(5) 0.002(4) 0.008(4) 0.008(3)
C24_17 0.032(4) 0.044(4) 0.037(4) 0.007(3) 0.007(3) 0.001(3)
Si1_18 0.072(5) 0.046(3) 0.043(5) 0.007(3) -0.004(4) -0.009(3)
C2_18 0.075(10) 0.069(8) 0.053(9) 0.007(8) -0.007(8) 0.004(8)
C3_18 0.072(9) 0.027(7) 0.050(10) 0.008(9) -0.006(9) 0.006(7)
C4_18 0.079(10) 0.051(8) 0.043(8) 0.017(7) -0.006(8) -0.009(8)
Si1_181 0.060(4) 0.050(3) 0.039(4) 0.013(3) -0.004(3) -0.009(3)
C2_181 0.074(9) 0.071(8) 0.049(8) 0.016(7) -0.008(7) -0.010(8)
C3_181 0.070(7) 0.039(7) 0.058(9) 0.014(8) -0.002(8) 0.004(6)
C4_181 0.066(9) 0.048(8) 0.049(8) 0.015(7) -0.004(8) -0.013(8)
Si1_19 0.053(5) 0.057(6) 0.048(5) -0.018(5) 0.017(4) -0.016(5)
C2_19 0.069(11) 0.054(8) 0.053(10) -0.024(8) 0.010(8) -0.013(9)
C3_19 0.059(8) 0.051(9) 0.048(8) -0.022(9) 0.010(6) -0.018(8)
C4_19 0.058(8) 0.060(10) 0.047(8) -0.021(9) 0.007(7) -0.012(9)
Si1_191 0.051(4) 0.052(5) 0.042(4) -0.016(4) 0.011(3) -0.017(4)
C2_191 0.069(9) 0.058(7) 0.056(9) -0.019(7) 0.001(7) -0.019(8)
C3_191 0.062(8) 0.068(10) 0.047(8) -0.018(10) 0.009(6) -0.015(9)
C4_191 0.057(8) 0.051(10) 0.043(8) -0.018(8) 0.008(6) -0.008(9)
Si1_20 0.033(3) 0.089(5) 0.065(6) -0.018(4) 0.019(3) -0.008(3)
C2_20 0.040(7) 0.099(8) 0.072(8) -0.016(7) 0.010(6) 0.009(7)
C3_20 0.047(8) 0.095(9) 0.075(9) -0.023(8) 0.021(8) 0.011(8)
C4_20 0.044(8) 0.104(10) 0.082(10) -0.011(9) 0.017(8) -0.019(9)
Si1_201 0.038(3) 0.094(5) 0.068(5) -0.022(4) 0.018(2) 0.003(3)
C2_201 0.051(8) 0.105(10) 0.075(9) -0.001(8) 0.004(7) 0.027(8)
C3_201 0.043(7) 0.092(9) 0.073(8) -0.017(7) 0.032(7) -0.001(7)
C4_201 0.052(7) 0.104(8) 0.086(8) -0.021(7) 0.017(6) -0.007(7)

loop_
_atom_type_symbol
_atom_type_description
_atom_type_scat_dispersion_real
_atom_type_scat_dispersion_imag
_atom_type_scat_source
C C 0.0181 0.0091 'International Tables Vol C Tables 4.2.6.8 and 6.1.1.4'
H H 0.0000 0.0000 'International Tables Vol C Tables 4.2.6.8 and 6.1.1.4'
Si Si 0.2541 0.3302 'International Tables Vol C Tables 4.2.6.8 and 6.1.1.4'
Sn Sn 0.0259 5.4591 'International Tables Vol C Tables 4.2.6.8 and 6.1.1.4'

loop_
_exptl_crystal_face_index_h
_exptl_crystal_face_index_k
_exptl_crystal_face_index_l
_exptl_crystal_face_perp_dist
-1 -1 1 0.0753
1 1 -1 0.0876
-1 1 0 0.1305
1 -1 0 0.1400
0 0 -1 0.0044
0 0 1 0.0058
0 -1 0 0.1487
0 1 0 0.1574
-1 0 0 0.1416
1 0 0 0.1590
-1 0 -1 0.1105
1 0 1 0.1279
-1 -1 -1 0.0694
1 1 1 0.0828
0 1 -1 0.1325
0 -1 1 0.1267
1 -1 1 0.1220

loop_
_geom_angle_atom_site_label_1
_geom_angle_atom_site_label_2
_geom_angle_atom_site_label_3
_geom_angle
_geom_angle_site_symmetry_1
_geom_angle_site_symmetry_3
_geom_angle_publ_flag
C2_1 Si1_1 Si1_41 110.4(5) . . ?
C2_1 Si1_1 Si1_4 104.8(7) . . ?
C2_1 Si1_1 Si1_3 109.2(2) . . ?
Si1_41 Si1_1 Si1_3 104.1(5) . . ?
Si1_4 Si1_1 Si1_3 105.7(6) . . ?
C2_1 Si1_1 Si1_5 115.9(6) . . ?
Si1_4 Si1_1 Si1_5 117.3(8) . . ?
Si1_3 Si1_1 Si1_5 103.4(5) . . ?
C2_1 Si1_1 Si1_51 111.0(4) . . ?
Si1_41 Si1_1 Si1_51 119.7(6) . . ?
Si1_3 Si1_1 Si1_51 101.4(4) . . ?
C1_1 Sn1_1 C1_2 105.5(3) . . ?
C2_1 C1_1 C4_1 119.8(6) . . ?
C2_1 C1_1 Sn1_1 114.8(5) . . ?
C4_1 C1_1 Sn1_1 125.0(5) . . ?
C1_1 C2_1 C3_1 120.5(7) . . ?
C1_1 C2_1 Si1_1 128.3(5) . . ?
C3_1 C2_1 Si1_1 111.2(5) . . ?
C5_1 C4_1 C9_1 118.0(7) . . ?
C5_1 C4_1 C1_1 121.1(7) . . ?
C9_1 C4_1 C1_1 120.8(7) . . ?
C4_1 C5_1 C6_1 120.6(8) . . ?
C7_1 C6_1 C5_1 119.6(8) . . ?
C8_1 C7_1 C6_1 120.5(8) . . ?
C7_1 C8_1 C9_1 119.8(8) . . ?
C8_1 C9_1 C4_1 121.4(8) . . ?
C2_2 C1_2 C6_2 118.4(6) . . ?
C2_2 C1_2 Sn1_1 115.6(5) . . ?
C6_2 C1_2 Sn1_1 125.1(5) . . ?
C1_2 C2_2 C3_2 120.8(6) . . ?
C1_2 C2_2 C7_2 118.0(6) . . ?
C3_2 C2_2 C7_2 121.1(6) . . ?
C4_2 C3_2 C2_2 120.3(7) . . ?
C3_2 C4_2 C5_2 119.9(7) . . ?
C4_2 C5_2 C6_2 120.8(7) . . ?
C5_2 C6_2 C1_2 119.7(7) . . ?
C5_2 C6_2 C16_2 119.8(6) . . ?
C1_2 C6_2 C16_2 120.5(6) . . ?
C8_2 C7_2 C12_2 119.2(6) . . ?
C8_2 C7_2 C2_2 120.6(6) . . ?
C12_2 C7_2 C2_2 120.2(6) . . ?
C9_2 C8_2 C7_2 119.8(6) . . ?
C9_2 C8_2 C13_2 119.3(6) . . ?
C7_2 C8_2 C13_2 120.9(6) . . ?
C8_2 C9_2 C10_2 121.6(7) . . ?
C11_2 C10_2 C9_2 118.4(7) . . ?
C11_2 C10_2 C14_2 120.9(7) . . ?
C9_2 C10_2 C14_2 120.7(7) . . ?
C10_2 C11_2 C12_2 121.5(7) . . ?
C11_2 C12_2 C7_2 119.4(7) . . ?
C11_2 C12_2 C15_2 119.0(6) . . ?
C7_2 C12_2 C15_2 121.4(6) . . ?
C17_2 C16_2 C21_2 118.8(7) . . ?
C17_2 C16_2 C6_2 120.1(7) . . ?
C21_2 C16_2 C6_2 121.1(7) . . ?
C18_2 C17_2 C16_2 119.3(8) . . ?
C18_2 C17_2 C22_2 119.2(7) . . ?
C16_2 C17_2 C22_2 121.3(7) . . ?
C19_2 C18_2 C17_2 122.2(8) . . ?
C18_2 C19_2 C20_2 118.1(8) . . ?
C18_2 C19_2 C23_2 121.8(9) . . ?
C20_2 C19_2 C23_2 120.1(9) . . ?
C21_2 C20_2 C19_2 122.3(8) . . ?
C20_2 C21_2 C16_2 118.9(8) . . ?
C20_2 C21_2 C24_2 120.3(8) . . ?
C16_2 C21_2 C24_2 120.8(7) . . ?
C2_3 Si1_3 C4_3 106.5(5) . . ?
C2_3 Si1_3 C3_3 105.5(5) . . ?
C4_3 Si1_3 C3_3 109.1(5) . . ?
C2_3 Si1_3 Si1_1 116.9(3) . . ?
C4_3 Si1_3 Si1_1 107.5(3) . . ?
C3_3 Si1_3 Si1_1 111.1(4) . . ?
C4_4 Si1_4 C2_4 104.7(11) . . ?
C4_4 Si1_4 C3_4 107.0(11) . . ?
C2_4 Si1_4 C3_4 106.1(12) . . ?
C4_4 Si1_4 Si1_1 113.5(13) . . ?
C2_4 Si1_4 Si1_1 119.2(14) . . ?
C3_4 Si1_4 Si1_1 105.6(13) . . ?
C2_41 Si1_41 C3_41 111.8(9) . . ?
C2_41 Si1_41 C4_41 106.1(9) . . ?
C3_41 Si1_41 C4_41 107.1(9) . . ?
C2_41 Si1_41 Si1_1 111.1(10) . . ?
C3_41 Si1_41 Si1_1 107.2(10) . . ?
C4_41 Si1_41 Si1_1 113.4(10) . . ?
C4_5 Si1_5 C3_5 111.0(12) . . ?
C4_5 Si1_5 C2_5 106.0(12) . . ?
C3_5 Si1_5 C2_5 107.0(13) . . ?
C4_5 Si1_5 Si1_1 114.3(11) . . ?
C3_5 Si1_5 Si1_1 109.3(11) . . ?
C2_5 Si1_5 Si1_1 109.0(18) . . ?
C4_51 Si1_51 C2_51 102.7(10) . . ?
C4_51 Si1_51 C3_51 107.7(9) . . ?
C2_51 Si1_51 C3_51 106.4(11) . . ?
C4_51 Si1_51 Si1_1 118.4(8) . . ?
C2_51 Si1_51 Si1_1 113.6(14) . . ?
C3_51 Si1_51 Si1_1 107.4(8) . . ?
C2_6 Si1_6 Si1_9 114.2(7) . . ?
C2_6 Si1_6 Si1_8 111.8(11) . . ?
Si1_9 Si1_6 Si1_8 97.2(13) . . ?
C2_6 Si1_6 Si1_81 108.7(5) . . ?
C2_6 Si1_6 Si1_91 106.5(3) . . ?
Si1_81 Si1_6 Si1_91 106.9(5) . . ?
C2_6 Si1_6 Si1_101 117.6(3) . . ?
Si1_81 Si1_6 Si1_101 102.1(4) . . ?
Si1_91 Si1_6 Si1_101 114.5(3) . . ?
C2_6 Si1_6 Si1_10 103.3(4) . . ?
Si1_9 Si1_6 Si1_10 123.9(8) . . ?
Si1_8 Si1_6 Si1_10 106.0(11) . . ?
C1_6 Sn1_6 C1_7 105.8(3) . . ?
C2_6 C1_6 C4_6 120.6(7) . . ?
C2_6 C1_6 Sn1_6 114.4(6) . . ?
C4_6 C1_6 Sn1_6 124.8(5) . . ?
C1_6 C2_6 C3_6 119.9(7) . . ?
C1_6 C2_6 Si1_6 128.7(6) . . ?
C3_6 C2_6 Si1_6 111.4(5) . . ?
C9_6 C4_6 C5_6 117.2(7) . . ?
C9_6 C4_6 C1_6 122.4(6) . . ?
C5_6 C4_6 C1_6 120.3(7) . . ?
C6_6 C5_6 C4_6 121.3(7) . . ?
C7_6 C6_6 C5_6 120.7(7) . . ?
C6_6 C7_6 C8_6 119.1(7) . . ?
C7_6 C8_6 C9_6 120.4(7) . . ?
C8_6 C9_6 C4_6 121.3(7) . . ?
C6_7 C1_7 C2_7 118.6(6) . . ?
C6_7 C1_7 Sn1_6 117.8(5) . . ?
C2_7 C1_7 Sn1_6 123.0(5) . . ?
C3_7 C2_7 C1_7 120.5(6) . . ?
C3_7 C2_7 C7_7 119.5(6) . . ?
C1_7 C2_7 C7_7 119.9(6) . . ?
C2_7 C3_7 C4_7 119.9(7) . . ?
C5_7 C4_7 C3_7 120.3(7) . . ?
C4_7 C5_7 C6_7 120.7(7) . . ?
C5_7 C6_7 C1_7 119.9(6) . . ?
C5_7 C6_7 C16_7 121.8(6) . . ?
C1_7 C6_7 C16_7 118.3(6) . . ?
C12_7 C7_7 C8_7 118.8(7) . . ?
C12_7 C7_7 C2_7 122.2(7) . . ?
C8_7 C7_7 C2_7 118.9(6) . . ?
C9_7 C8_7 C7_7 119.1(7) . . ?
C9_7 C8_7 C13_7 118.4(7) . . ?
C7_7 C8_7 C13_7 122.4(7) . . ?
C10_7 C9_7 C8_7 121.6(8) . . ?
C11_7 C10_7 C9_7 118.3(8) . . ?
C11_7 C10_7 C14_7 120.4(9) . . ?
C9_7 C10_7 C14_7 121.3(9) . . ?
C10_7 C11_7 C12_7 122.6(8) . . ?
C11_7 C12_7 C7_7 119.3(7) . . ?
C11_7 C12_7 C15_7 120.0(7) . . ?
C7_7 C12_7 C15_7 120.7(7) . . ?
C17_7 C16_7 C21_7 119.6(6) . . ?
C17_7 C16_7 C6_7 120.3(6) . . ?
C21_7 C16_7 C6_7 120.0(6) . . ?
C18_7 C17_7 C16_7 119.4(6) . . ?
C18_7 C17_7 C22_7 120.1(6) . . ?
C16_7 C17_7 C22_7 120.4(6) . . ?
C17_7 C18_7 C19_7 122.4(7) . . ?
C20_7 C19_7 C18_7 117.4(6) . . ?
C20_7 C19_7 C23_7 121.6(7) . . ?
C18_7 C19_7 C23_7 121.1(7) . . ?
C19_7 C20_7 C21_7 122.1(7) . . ?
C20_7 C21_7 C16_7 118.8(6) . . ?
C20_7 C21_7 C24_7 118.2(6) . . ?
C16_7 C21_7 C24_7 122.8(6) . . ?
C2_8 Si1_8 C4_8 105.7(13) . . ?
C2_8 Si1_8 C3_8 108.7(14) . . ?
C4_8 Si1_8 C3_8 105.6(14) . . ?
C2_8 Si1_8 Si1_6 121(2) . . ?
C4_8 Si1_8 Si1_6 112(2) . . ?
C3_8 Si1_8 Si1_6 104(2) . . ?
C2_81 Si1_81 C3_81 108.4(8) . . ?
C2_81 Si1_81 C4_81 105.1(8) . . ?
C3_81 Si1_81 C4_81 105.8(8) . . ?
C2_81 Si1_81 Si1_6 110.3(8) . . ?
C3_81 Si1_81 Si1_6 108.3(9) . . ?
C4_81 Si1_81 Si1_6 118.4(8) . . ?
C4_9 Si1_9 C2_9 108.3(14) . . ?
C4_9 Si1_9 C3_9 111.3(15) . . ?
C2_9 Si1_9 C3_9 108.3(14) . . ?
C4_9 Si1_9 Si1_6 105.7(16) . . ?
C2_9 Si1_9 Si1_6 113.0(18) . . ?
C3_9 Si1_9 Si1_6 110(2) . . ?
C4_91 Si1_91 C2_91 106.5(8) . . ?
C4_91 Si1_91 C3_91 108.7(7) . . ?
C2_91 Si1_91 C3_91 104.3(7) . . ?
C4_91 Si1_91 Si1_6 105.3(6) . . ?
C2_91 Si1_91 Si1_6 113.7(7) . . ?
C3_91 Si1_91 Si1_6 117.8(7) . . ?
C4_10 Si1_10 C2_10 105.6(12) . . ?
C4_10 Si1_10 C3_10 106.2(14) . . ?
C2_10 Si1_10 C3_10 102.8(13) . . ?
C4_10 Si1_10 Si1_6 113.8(10) . . ?
C2_10 Si1_10 Si1_6 110.7(11) . . ?
C3_10 Si1_10 Si1_6 116.7(16) . . ?
C4_101 Si1_101 C2_101 110.2(6) . . ?
C4_101 Si1_101 C3_101 105.0(7) . . ?
C2_101 Si1_101 C3_101 107.6(7) . . ?
C4_101 Si1_101 Si1_6 113.1(4) . . ?
C2_101 Si1_101 Si1_6 111.0(4) . . ?
C3_101 Si1_101 Si1_6 109.7(6) . . ?
C2_11 Si1_11 Si1_14 110.4(5) . . ?
C2_11 Si1_11 Si1_141 104.9(6) . . ?
C2_11 Si1_11 Si1_151 117.6(5) . . ?
Si1_141 Si1_11 Si1_151 116.0(6) . . ?
C2_11 Si1_11 Si1_15 111.5(4) . . ?
Si1_14 Si1_11 Si1_15 120.4(6) . . ?
C2_11 Si1_11 Si1_13 108.8(2) . . ?
Si1_14 Si1_11 Si1_13 101.9(5) . . ?
Si1_141 Si1_11 Si1_13 106.3(5) . . ?
Si1_151 Si1_11 Si1_13 102.5(4) . . ?
Si1_15 Si1_11 Si1_13 102.5(4) . . ?
C1_11 Sn1_11 C1_12 105.7(3) . . ?
C2_11 C1_11 C4_11 121.5(7) . . ?
C2_11 C1_11 Sn1_11 115.0(5) . . ?
C4_11 C1_11 Sn1_11 123.0(5) . . ?
C1_11 C2_11 C3_11 120.1(7) . . ?
C1_11 C2_11 Si1_11 128.3(6) . . ?
C3_11 C2_11 Si1_11 111.6(5) . . ?
C5_11 C4_11 C9_11 117.2(7) . . ?
C5_11 C4_11 C1_11 123.4(7) . . ?
C9_11 C4_11 C1_11 119.3(7) . . ?
C4_11 C5_11 C6_11 121.5(8) . . ?
C7_11 C6_11 C5_11 119.7(8) . . ?
C8_11 C7_11 C6_11 121.0(8) . . ?
C7_11 C8_11 C9_11 119.9(9) . . ?
C8_11 C9_11 C4_11 120.6(8) . . ?
C2_12 C1_12 C6_12 119.0(6) . . ?
C2_12 C1_12 Sn1_11 116.3(5) . . ?
C6_12 C1_12 Sn1_11 123.6(5) . . ?
C1_12 C2_12 C3_12 120.7(7) . . ?
C1_12 C2_12 C7_12 118.4(6) . . ?
C3_12 C2_12 C7_12 120.8(6) . . ?
C2_12 C3_12 C4_12 120.1(7) . . ?
C5_12 C4_12 C3_12 119.5(7) . . ?
C4_12 C5_12 C6_12 121.1(7) . . ?
C5_12 C6_12 C1_12 119.5(7) . . ?
C5_12 C6_12 C16_12 119.6(6) . . ?
C1_12 C6_12 C16_12 120.9(6) . . ?
C8_12 C7_12 C12_12 119.8(6) . . ?
C8_12 C7_12 C2_12 119.8(6) . . ?
C12_12 C7_12 C2_12 120.3(6) . . ?
C7_12 C8_12 C9_12 118.8(7) . . ?
C7_12 C8_12 C13_12 122.0(6) . . ?
C9_12 C8_12 C13_12 119.1(6) . . ?
C10_12 C9_12 C8_12 121.2(7) . . ?
C11_12 C10_12 C9_12 119.0(7) . . ?
C11_12 C10_12 C14_12 120.8(7) . . ?
C9_12 C10_12 C14_12 120.2(7) . . ?
C10_12 C11_12 C12_12 122.3(7) . . ?
C11_12 C12_12 C7_12 118.8(7) . . ?
C11_12 C12_12 C15_12 120.5(7) . . ?
C7_12 C12_12 C15_12 120.7(7) . . ?
C17_12 C16_12 C21_12 119.0(7) . . ?
C17_12 C16_12 C6_12 120.9(7) . . ?
C21_12 C16_12 C6_12 120.2(7) . . ?
C18_12 C17_12 C16_12 118.1(8) . . ?
C18_12 C17_12 C22_12 121.0(7) . . ?
C16_12 C17_12 C22_12 120.8(7) . . ?
C19_12 C18_12 C17_12 123.9(8) . . ?
C18_12 C19_12 C20_12 117.8(8) . . ?
C18_12 C19_12 C23_12 120.8(9) . . ?
C20_12 C19_12 C23_12 121.4(9) . . ?
C19_12 C20_12 C21_12 121.6(8) . . ?
C20_12 C21_12 C16_12 119.4(7) . . ?
C20_12 C21_12 C24_12 119.4(8) . . ?
C16_12 C21_12 C24_12 121.1(7) . . ?
C4_13 Si1_13 C2_13 106.1(5) . . ?
C4_13 Si1_13 C3_13 108.4(5) . . ?
C2_13 Si1_13 C3_13 106.7(5) . . ?
C4_13 Si1_13 Si1_11 111.7(4) . . ?
C2_13 Si1_13 Si1_11 116.6(3) . . ?
C3_13 Si1_13 Si1_11 107.0(3) . . ?
C2_14 Si1_14 C4_14 107.7(10) . . ?
C2_14 Si1_14 C3_14 110.9(10) . . ?
C4_14 Si1_14 C3_14 106.5(10) . . ?
C2_14 Si1_14 Si1_11 107.8(10) . . ?
C4_14 Si1_14 Si1_11 114.0(10) . . ?
C3_14 Si1_14 Si1_11 109.9(11) . . ?
C4_141 Si1_141 C2_141 105.6(10) . . ?
C4_141 Si1_141 C3_141 105.1(11) . . ?
C2_141 Si1_141 C3_141 107.5(11) . . ?
C4_141 Si1_141 Si1_11 113.0(11) . . ?
C2_141 Si1_141 Si1_11 104.4(11) . . ?
C3_141 Si1_141 Si1_11 120.3(13) . . ?
C3_15 Si1_15 C4_15 109.7(10) . . ?
C3_15 Si1_15 C2_15 103.8(10) . . ?
C4_15 Si1_15 C2_15 106.1(10) . . ?
C3_15 Si1_15 Si1_11 115.6(8) . . ?
C4_15 Si1_15 Si1_11 107.8(7) . . ?
C2_15 Si1_15 Si1_11 113.4(11) . . ?
C4_151 Si1_151 C2_151 104.7(11) . . ?
C4_151 Si1_151 C3_151 108.6(11) . . ?
C2_151 Si1_151 C3_151 106.6(11) . . ?
C4_151 Si1_151 Si1_11 115.7(9) . . ?
C2_151 Si1_151 Si1_11 110.8(11) . . ?
C3_151 Si1_151 Si1_11 110.0(8) . . ?
C2_16 Si1_16 Si1_20 118.9(4) . . ?
C2_16 Si1_16 Si1_181 111.7(5) . . ?
C2_16 Si1_16 Si1_18 105.5(6) . . ?
Si1_20 Si1_16 Si1_18 114.9(7) . . ?
C2_16 Si1_16 Si1_191 110.8(6) . . ?
Si1_181 Si1_16 Si1_191 101.0(6) . . ?
C2_16 Si1_16 Si1_19 107.6(7) . . ?
Si1_20 Si1_16 Si1_19 100.1(7) . . ?
Si1_18 Si1_16 Si1_19 109.4(8) . . ?
C2_16 Si1_16 Si1_201 107.4(3) . . ?
Si1_181 Si1_16 Si1_201 119.8(5) . . ?
Si1_191 Si1_16 Si1_201 105.7(6) . . ?
C1_16 Sn1_16 C1_17 105.5(3) . . ?
C2_16 C1_16 C4_16 119.9(7) . . ?
C2_16 C1_16 Sn1_16 114.2(5) . . ?
C4_16 C1_16 Sn1_16 125.6(5) . . ?
C1_16 C2_16 C3_16 119.4(7) . . ?
C1_16 C2_16 Si1_16 128.5(6) . . ?
C3_16 C2_16 Si1_16 112.2(5) . . ?
C5_16 C4_16 C9_16 116.9(7) . . ?
C5_16 C4_16 C1_16 122.6(6) . . ?
C9_16 C4_16 C1_16 120.4(6) . . ?
C6_16 C5_16 C4_16 121.7(7) . . ?
C5_16 C6_16 C7_16 120.3(7) . . ?
C8_16 C7_16 C6_16 118.4(8) . . ?
C9_16 C8_16 C7_16 121.6(8) . . ?
C8_16 C9_16 C4_16 121.1(7) . . ?
C6_17 C1_17 C2_17 118.6(6) . . ?
C6_17 C1_17 Sn1_16 117.0(5) . . ?
C2_17 C1_17 Sn1_16 123.5(5) . . ?
C3_17 C2_17 C1_17 120.5(7) . . ?
C3_17 C2_17 C7_17 119.2(6) . . ?
C1_17 C2_17 C7_17 120.2(6) . . ?
C2_17 C3_17 C4_17 120.2(7) . . ?
C3_17 C4_17 C5_17 119.7(7) . . ?
C6_17 C5_17 C4_17 120.5(7) . . ?
C5_17 C6_17 C1_17 120.2(6) . . ?
C5_17 C6_17 C16_17 122.0(6) . . ?
C1_17 C6_17 C16_17 117.8(6) . . ?
C8_17 C7_17 C12_17 119.2(6) . . ?
C8_17 C7_17 C2_17 121.5(6) . . ?
C12_17 C7_17 C2_17 119.2(6) . . ?
C7_17 C8_17 C9_17 120.5(7) . . ?
C7_17 C8_17 C13_17 121.9(7) . . ?
C9_17 C8_17 C13_17 117.6(7) . . ?
C10_17 C9_17 C8_17 119.7(7) . . ?
C11_17 C10_17 C9_17 119.6(7) . . ?
C11_17 C10_17 C14_17 121.4(8) . . ?
C9_17 C10_17 C14_17 119.0(8) . . ?
C10_17 C11_17 C12_17 121.9(7) . . ?
C11_17 C12_17 C7_17 118.9(7) . . ?
C11_17 C12_17 C15_17 119.7(7) . . ?
C7_17 C12_17 C15_17 121.4(7) . . ?
C17_17 C16_17 C21_17 119.3(6) . . ?
C17_17 C16_17 C6_17 121.0(6) . . ?
C21_17 C16_17 C6_17 119.7(6) . . ?
C18_17 C17_17 C16_17 119.7(6) . . ?
C18_17 C17_17 C22_17 117.8(6) . . ?
C16_17 C17_17 C22_17 122.2(6) . . ?
C17_17 C18_17 C19_17 121.8(7) . . ?
C20_17 C19_17 C18_17 117.0(6) . . ?
C20_17 C19_17 C23_17 121.6(7) . . ?
C18_17 C19_17 C23_17 121.3(7) . . ?
C21_17 C20_17 C19_17 122.8(7) . . ?
C20_17 C21_17 C16_17 119.2(6) . . ?
C20_17 C21_17 C24_17 120.0(6) . . ?
C16_17 C21_17 C24_17 120.7(6) . . ?
C2_18 Si1_18 C4_18 104.0(11) . . ?
C2_18 Si1_18 C3_18 106.0(11) . . ?
C4_18 Si1_18 C3_18 107.5(11) . . ?
C2_18 Si1_18 Si1_16 114.3(12) . . ?
C4_18 Si1_18 Si1_16 119.5(13) . . ?
C3_18 Si1_18 Si1_16 104.7(12) . . ?
C3_181 Si1_181 C2_181 107.8(9) . . ?
C3_181 Si1_181 C4_181 111.5(10) . . ?
C2_181 Si1_181 C4_181 106.4(9) . . ?
C3_181 Si1_181 Si1_16 105.8(10) . . ?
C2_181 Si1_181 Si1_16 112.9(10) . . ?
C4_181 Si1_181 Si1_16 112.5(10) . . ?
C3_19 Si1_19 C4_19 106.8(11) . . ?
C3_19 Si1_19 C2_19 106.4(10) . . ?
C4_19 Si1_19 C2_19 106.2(10) . . ?
C3_19 Si1_19 Si1_16 119.0(12) . . ?
C4_19 Si1_19 Si1_16 108.5(13) . . ?
C2_19 Si1_19 Si1_16 109.3(11) . . ?
C3_191 Si1_191 C4_191 106.9(9) . . ?
C3_191 Si1_191 C2_191 105.4(9) . . ?
C4_191 Si1_191 C2_191 108.5(9) . . ?
C3_191 Si1_191 Si1_16 114.4(10) . . ?
C4_191 Si1_191 Si1_16 106.1(10) . . ?
C2_191 Si1_191 Si1_16 115.1(9) . . ?
C2_20 Si1_20 C4_20 110.4(10) . . ?
C2_20 Si1_20 C3_20 106.7(11) . . ?
C4_20 Si1_20 C3_20 107.4(10) . . ?
C2_20 Si1_20 Si1_16 112.1(8) . . ?
C4_20 Si1_20 Si1_16 110.3(8) . . ?
C3_20 Si1_20 Si1_16 109.8(10) . . ?
C2_201 Si1_201 C4_201 106.7(9) . . ?
C2_201 Si1_201 C3_201 107.5(10) . . ?
C4_201 Si1_201 C3_201 102.2(8) . . ?
C2_201 Si1_201 Si1_16 110.6(6) . . ?
C4_201 Si1_201 Si1_16 116.7(7) . . ?
C3_201 Si1_201 Si1_16 112.5(8) . . ?

loop_
_geom_bond_atom_site_label_1
_geom_bond_atom_site_label_2
_geom_bond_distance
_geom_bond_site_symmetry_2
_geom_bond_publ_flag
Si1_1 C2_1 1.932(8) . ?
Si1_1 Si1_41 2.356(5) . ?
Si1_1 Si1_4 2.360(6) . ?
Si1_1 Si1_3 2.369(3) . ?
Si1_1 Si1_5 2.376(6) . ?
Si1_1 Si1_51 2.380(5) . ?
Sn1_1 C1_1 2.187(7) . ?
Sn1_1 C1_2 2.204(7) . ?
C1_1 C2_1 1.357(10) . ?
C1_1 C4_1 1.488(10) . ?
C2_1 C3_1 1.534(10) . ?
C4_1 C5_1 1.390(10) . ?
C4_1 C9_1 1.396(10) . ?
C5_1 C6_1 1.406(11) . ?
C6_1 C7_1 1.376(13) . ?
C7_1 C8_1 1.374(13) . ?
C8_1 C9_1 1.383(11) . ?
C1_2 C2_2 1.395(9) . ?
C1_2 C6_2 1.418(9) . ?
C2_2 C3_2 1.405(10) . ?
C2_2 C7_2 1.492(9) . ?
C3_2 C4_2 1.381(10) . ?
C4_2 C5_2 1.385(10) . ?
C5_2 C6_2 1.403(10) . ?
C6_2 C16_2 1.490(10) . ?
C7_2 C8_2 1.404(10) . ?
C7_2 C12_2 1.422(9) . ?
C8_2 C9_2 1.381(10) . ?
C8_2 C13_2 1.506(10) . ?
C9_2 C10_2 1.408(10) . ?
C10_2 C11_2 1.389(10) . ?
C10_2 C14_2 1.510(10) . ?
C11_2 C12_2 1.394(10) . ?
C12_2 C15_2 1.515(10) . ?
C16_2 C17_2 1.404(10) . ?
C16_2 C21_2 1.431(10) . ?
C17_2 C18_2 1.388(11) . ?
C17_2 C22_2 1.511(11) . ?
C18_2 C19_2 1.382(13) . ?
C19_2 C20_2 1.389(13) . ?
C19_2 C23_2 1.519(12) . ?
C20_2 C21_2 1.376(11) . ?
C21_2 C24_2 1.500(11) . ?
Si1_3 C2_3 1.872(8) . ?
Si1_3 C4_3 1.875(8) . ?
Si1_3 C3_3 1.886(8) . ?
Si1_4 C4_4 1.875(13) . ?
Si1_4 C2_4 1.880(13) . ?
Si1_4 C3_4 1.893(13) . ?
Si1_41 C2_41 1.862(11) . ?
Si1_41 C3_41 1.869(12) . ?
Si1_41 C4_41 1.869(12) . ?
Si1_5 C4_5 1.868(13) . ?
Si1_5 C3_5 1.868(13) . ?
Si1_5 C2_5 1.872(13) . ?
Si1_51 C4_51 1.876(12) . ?
Si1_51 C2_51 1.876(12) . ?
Si1_51 C3_51 1.883(12) . ?
Si1_6 C2_6 1.924(8) . ?
Si1_6 Si1_9 2.366(7) . ?
Si1_6 Si1_8 2.369(7) . ?
Si1_6 Si1_81 2.370(4) . ?
Si1_6 Si1_91 2.373(4) . ?
Si1_6 Si1_101 2.377(4) . ?
Si1_6 Si1_10 2.394(7) . ?
Sn1_6 C1_6 2.204(7) . ?
Sn1_6 C1_7 2.214(6) . ?
C1_6 C2_6 1.354(10) . ?
C1_6 C4_6 1.475(10) . ?
C2_6 C3_6 1.535(10) . ?
C4_6 C9_6 1.399(10) . ?
C4_6 C5_6 1.401(10) . ?
C5_6 C6_6 1.388(11) . ?
C6_6 C7_6 1.380(11) . ?
C7_6 C8_6 1.387(11) . ?
C8_6 C9_6 1.390(11) . ?
C1_7 C6_7 1.407(9) . ?
C1_7 C2_7 1.411(9) . ?
C2_7 C3_7 1.388(10) . ?
C2_7 C7_7 1.499(10) . ?
C3_7 C4_7 1.389(10) . ?
C4_7 C5_7 1.378(10) . ?
C5_7 C6_7 1.393(10) . ?
C6_7 C16_7 1.501(9) . ?
C7_7 C12_7 1.407(10) . ?
C7_7 C8_7 1.417(10) . ?
C8_7 C9_7 1.399(11) . ?
C8_7 C13_7 1.521(11) . ?
C9_7 C10_7 1.389(13) . ?
C10_7 C11_7 1.368(12) . ?
C10_7 C14_7 1.517(12) . ?
C11_7 C12_7 1.391(11) . ?
C12_7 C15_7 1.499(10) . ?
C16_7 C17_7 1.408(9) . ?
C16_7 C21_7 1.410(9) . ?
C17_7 C18_7 1.382(10) . ?
C17_7 C22_7 1.507(9) . ?
C18_7 C19_7 1.405(10) . ?
C19_7 C20_7 1.390(10) . ?
C19_7 C23_7 1.500(10) . ?
C20_7 C21_7 1.408(10) . ?
C21_7 C24_7 1.506(9) . ?
Si1_8 C2_8 1.864(14) . ?
Si1_8 C4_8 1.880(14) . ?
Si1_8 C3_8 1.883(14) . ?
Si1_81 C2_81 1.871(11) . ?
Si1_81 C3_81 1.875(11) . ?
Si1_81 C4_81 1.882(10) . ?
Si1_9 C4_9 1.853(14) . ?
Si1_9 C2_9 1.864(14) . ?
Si1_9 C3_9 1.869(14) . ?
Si1_91 C4_91 1.873(11) . ?
Si1_91 C2_91 1.879(11) . ?
Si1_91 C3_91 1.880(10) . ?
Si1_10 C4_10 1.872(14) . ?
Si1_10 C2_10 1.890(14) . ?
Si1_10 C3_10 1.894(14) . ?
Si1_101 C4_101 1.857(10) . ?
Si1_101 C2_101 1.863(10) . ?
Si1_101 C3_101 1.886(10) . ?
Si1_11 C2_11 1.934(8) . ?
Si1_11 Si1_14 2.355(5) . ?
Si1_11 Si1_141 2.357(6) . ?
Si1_11 Si1_151 2.372(5) . ?
Si1_11 Si1_15 2.373(5) . ?
Si1_11 Si1_13 2.378(3) . ?
Sn1_11 C1_11 2.204(7) . ?
Sn1_11 C1_12 2.223(7) . ?
C1_11 C2_11 1.352(10) . ?
C1_11 C4_11 1.463(10) . ?
C2_11 C3_11 1.530(10) . ?
C4_11 C5_11 1.392(10) . ?
C4_11 C9_11 1.417(11) . ?
C5_11 C6_11 1.395(12) . ?
C6_11 C7_11 1.375(14) . ?
C7_11 C8_11 1.365(13) . ?
C8_11 C9_11 1.403(12) . ?
C1_12 C2_12 1.387(10) . ?
C1_12 C6_12 1.417(9) . ?
C2_12 C3_12 1.396(10) . ?
C2_12 C7_12 1.505(10) . ?
C3_12 C4_12 1.397(11) . ?
C4_12 C5_12 1.381(11) . ?
C5_12 C6_12 1.394(10) . ?
C6_12 C16_12 1.494(10) . ?
C7_12 C8_12 1.409(10) . ?
C7_12 C12_12 1.417(10) . ?
C8_12 C9_12 1.412(10) . ?
C8_12 C13_12 1.503(10) . ?
C9_12 C10_12 1.389(10) . ?
C10_12 C11_12 1.380(10) . ?
C10_12 C14_12 1.519(10) . ?
C11_12 C12_12 1.390(10) . ?
C12_12 C15_12 1.499(10) . ?
C16_12 C17_12 1.414(10) . ?
C16_12 C21_12 1.422(11) . ?
C17_12 C18_12 1.385(11) . ?
C17_12 C22_12 1.500(11) . ?
C18_12 C19_12 1.371(13) . ?
C19_12 C20_12 1.385(12) . ?
C19_12 C23_12 1.514(12) . ?
C20_12 C21_12 1.394(11) . ?
C21_12 C24_12 1.504(11) . ?
Si1_13 C4_13 1.869(9) . ?
Si1_13 C2_13 1.872(8) . ?
Si1_13 C3_13 1.882(8) . ?
Si1_14 C2_14 1.856(12) . ?
Si1_14 C4_14 1.871(12) . ?
Si1_14 C3_14 1.878(12) . ?
Si1_141 C4_141 1.874(13) . ?
Si1_141 C2_141 1.880(13) . ?
Si1_141 C3_141 1.883(12) . ?
Si1_15 C3_15 1.866(13) . ?
Si1_15 C4_15 1.873(13) . ?
Si1_15 C2_15 1.881(12) . ?
Si1_151 C4_151 1.857(13) . ?
Si1_151 C2_151 1.885(13) . ?
Si1_151 C3_151 1.886(13) . ?
Si1_16 C2_16 1.924(8) . ?
Si1_16 Si1_20 2.365(6) . ?
Si1_16 Si1_181 2.366(5) . ?
Si1_16 Si1_18 2.370(6) . ?
Si1_16 Si1_191 2.374(5) . ?
Si1_16 Si1_19 2.374(6) . ?
Si1_16 Si1_201 2.375(5) . ?
Sn1_16 C1_16 2.192(7) . ?
Sn1_16 C1_17 2.216(7) . ?
C1_16 C2_16 1.360(10) . ?
C1_16 C4_16 1.481(10) . ?
C2_16 C3_16 1.523(10) . ?
C4_16 C5_16 1.395(10) . ?
C4_16 C9_16 1.408(10) . ?
C5_16 C6_16 1.391(11) . ?
C6_16 C7_16 1.391(11) . ?
C7_16 C8_16 1.384(11) . ?
C8_16 C9_16 1.374(11) . ?
C1_17 C6_17 1.405(9) . ?
C1_17 C2_17 1.410(9) . ?
C2_17 C3_17 1.389(10) . ?
C2_17 C7_17 1.505(9) . ?
C3_17 C4_17 1.392(10) . ?
C4_17 C5_17 1.393(10) . ?
C5_17 C6_17 1.392(10) . ?
C6_17 C16_17 1.502(9) . ?
C7_17 C8_17 1.393(9) . ?
C7_17 C12_17 1.413(10) . ?
C8_17 C9_17 1.404(10) . ?
C8_17 C13_17 1.515(10) . ?
C9_17 C10_17 1.396(11) . ?
C10_17 C11_17 1.367(11) . ?
C10_17 C14_17 1.530(12) . ?
C11_17 C12_17 1.396(11) . ?
C12_17 C15_17 1.503(10) . ?
C16_17 C17_17 1.397(10) . ?
C16_17 C21_17 1.421(9) . ?
C17_17 C18_17 1.397(10) . ?
C17_17 C22_17 1.525(9) . ?
C18_17 C19_17 1.408(10) . ?
C19_17 C20_17 1.397(10) . ?
C19_17 C23_17 1.501(10) . ?
C20_17 C21_17 1.379(10) . ?
C21_17 C24_17 1.498(10) . ?
Si1_18 C2_18 1.876(13) . ?
Si1_18 C4_18 1.884(13) . ?
Si1_18 C3_18 1.886(13) . ?
Si1_181 C3_181 1.859(12) . ?
Si1_181 C2_181 1.871(12) . ?
Si1_181 C4_181 1.873(11) . ?
Si1_19 C3_19 1.870(12) . ?
Si1_19 C4_19 1.878(13) . ?
Si1_19 C2_19 1.880(13) . ?
Si1_191 C3_191 1.872(12) . ?
Si1_191 C4_191 1.873(12) . ?
Si1_191 C2_191 1.874(12) . ?
Si1_20 C2_20 1.856(12) . ?
Si1_20 C4_20 1.866(13) . ?
Si1_20 C3_20 1.883(13) . ?
Si1_201 C2_201 1.877(12) . ?
Si1_201 C4_201 1.886(12) . ?
Si1_201 C3_201 1.895(12) . ?

loop_
_geom_torsion_atom_site_label_1
_geom_torsion_atom_site_label_2
_geom_torsion_atom_site_label_3
_geom_torsion_atom_site_label_4
_geom_torsion
_geom_torsion_site_symmetry_1
_geom_torsion_site_symmetry_2
_geom_torsion_site_symmetry_3
_geom_torsion_site_symmetry_4
_geom_torsion_publ_flag
C4_1 C1_1 C2_1 C3_1 8.1(11) . . . . ?
Sn1_1 C1_1 C2_1 C3_1 -165.3(5) . . . . ?
C4_1 C1_1 C2_1 Si1_1 -173.6(5) . . . . ?
Sn1_1 C1_1 C2_1 Si1_1 13.0(9) . . . . ?
C2_1 C1_1 C4_1 C5_1 -109.5(8) . . . . ?
Sn1_1 C1_1 C4_1 C5_1 63.2(9) . . . . ?
C2_1 C1_1 C4_1 C9_1 70.6(10) . . . . ?
Sn1_1 C1_1 C4_1 C9_1 -116.8(7) . . . . ?
C9_1 C4_1 C5_1 C6_1 -2.1(11) . . . . ?
C1_1 C4_1 C5_1 C6_1 178.0(7) . . . . ?
C4_1 C5_1 C6_1 C7_1 0.4(12) . . . . ?
C5_1 C6_1 C7_1 C8_1 1.8(13) . . . . ?
C6_1 C7_1 C8_1 C9_1 -2.2(13) . . . . ?
C7_1 C8_1 C9_1 C4_1 0.3(13) . . . . ?
C5_1 C4_1 C9_1 C8_1 1.8(12) . . . . ?
C1_1 C4_1 C9_1 C8_1 -178.3(7) . . . . ?
C6_2 C1_2 C2_2 C3_2 3.2(10) . . . . ?
Sn1_1 C1_2 C2_2 C3_2 172.9(5) . . . . ?
C6_2 C1_2 C2_2 C7_2 -175.4(6) . . . . ?
Sn1_1 C1_2 C2_2 C7_2 -5.7(8) . . . . ?
C1_2 C2_2 C3_2 C4_2 -1.4(11) . . . . ?
C7_2 C2_2 C3_2 C4_2 177.1(7) . . . . ?
C2_2 C3_2 C4_2 C5_2 -0.2(11) . . . . ?
C3_2 C4_2 C5_2 C6_2 -0.2(12) . . . . ?
C4_2 C5_2 C6_2 C1_2 2.1(11) . . . . ?
C4_2 C5_2 C6_2 C16_2 -175.6(7) . . . . ?
C2_2 C1_2 C6_2 C5_2 -3.5(10) . . . . ?
Sn1_1 C1_2 C6_2 C5_2 -172.2(5) . . . . ?
C2_2 C1_2 C6_2 C16_2 174.2(6) . . . . ?
Sn1_1 C1_2 C6_2 C16_2 5.5(9) . . . . ?
C1_2 C2_2 C7_2 C8_2 -104.9(8) . . . . ?
C3_2 C2_2 C7_2 C8_2 76.5(9) . . . . ?
C1_2 C2_2 C7_2 C12_2 74.1(8) . . . . ?
C3_2 C2_2 C7_2 C12_2 -104.4(8) . . . . ?
C12_2 C7_2 C8_2 C9_2 -4.2(10) . . . . ?
C2_2 C7_2 C8_2 C9_2 174.8(6) . . . . ?
C12_2 C7_2 C8_2 C13_2 174.5(6) . . . . ?
C2_2 C7_2 C8_2 C13_2 -6.4(10) . . . . ?
C7_2 C8_2 C9_2 C10_2 2.2(11) . . . . ?
C13_2 C8_2 C9_2 C10_2 -176.6(7) . . . . ?
C8_2 C9_2 C10_2 C11_2 1.0(11) . . . . ?
C8_2 C9_2 C10_2 C14_2 -179.1(7) . . . . ?
C9_2 C10_2 C11_2 C12_2 -2.2(11) . . . . ?
C14_2 C10_2 C11_2 C12_2 177.9(7) . . . . ?
C10_2 C11_2 C12_2 C7_2 0.2(11) . . . . ?
C10_2 C11_2 C12_2 C15_2 175.1(7) . . . . ?
C8_2 C7_2 C12_2 C11_2 3.0(10) . . . . ?
C2_2 C7_2 C12_2 C11_2 -176.0(6) . . . . ?
C8_2 C7_2 C12_2 C15_2 -171.7(7) . . . . ?
C2_2 C7_2 C12_2 C15_2 9.2(10) . . . . ?
C5_2 C6_2 C16_2 C17_2 106.1(8) . . . . ?
C1_2 C6_2 C16_2 C17_2 -71.6(9) . . . . ?
C5_2 C6_2 C16_2 C21_2 -71.2(9) . . . . ?
C1_2 C6_2 C16_2 C21_2 111.1(8) . . . . ?
C21_2 C16_2 C17_2 C18_2 -3.6(10) . . . . ?
C6_2 C16_2 C17_2 C18_2 179.1(6) . . . . ?
C21_2 C16_2 C17_2 C22_2 172.9(6) . . . . ?
C6_2 C16_2 C17_2 C22_2 -4.5(10) . . . . ?
C16_2 C17_2 C18_2 C19_2 -1.4(12) . . . . ?
C22_2 C17_2 C18_2 C19_2 -178.0(7) . . . . ?
C17_2 C18_2 C19_2 C20_2 3.2(12) . . . . ?
C17_2 C18_2 C19_2 C23_2 -177.9(8) . . . . ?
C18_2 C19_2 C20_2 C21_2 0.2(12) . . . . ?
C23_2 C19_2 C20_2 C21_2 -178.7(8) . . . . ?
C19_2 C20_2 C21_2 C16_2 -5.1(11) . . . . ?
C19_2 C20_2 C21_2 C24_2 175.3(7) . . . . ?
C17_2 C16_2 C21_2 C20_2 6.7(10) . . . . ?
C6_2 C16_2 C21_2 C20_2 -175.9(6) . . . . ?
C17_2 C16_2 C21_2 C24_2 -173.6(7) . . . . ?
C6_2 C16_2 C21_2 C24_2 3.7(10) . . . . ?
C4_6 C1_6 C2_6 C3_6 7.0(10) . . . . ?
Sn1_6 C1_6 C2_6 C3_6 -168.4(5) . . . . ?
C4_6 C1_6 C2_6 Si1_6 -175.3(5) . . . . ?
Sn1_6 C1_6 C2_6 Si1_6 9.3(8) . . . . ?
C2_6 C1_6 C4_6 C9_6 -108.4(8) . . . . ?
Sn1_6 C1_6 C4_6 C9_6 66.5(9) . . . . ?
C2_6 C1_6 C4_6 C5_6 67.7(10) . . . . ?
Sn1_6 C1_6 C4_6 C5_6 -117.5(7) . . . . ?
C9_6 C4_6 C5_6 C6_6 1.4(11) . . . . ?
C1_6 C4_6 C5_6 C6_6 -174.8(7) . . . . ?
C4_6 C5_6 C6_6 C7_6 -1.1(12) . . . . ?
C5_6 C6_6 C7_6 C8_6 0.2(12) . . . . ?
C6_6 C7_6 C8_6 C9_6 0.3(11) . . . . ?
C7_6 C8_6 C9_6 C4_6 0.0(11) . . . . ?
C5_6 C4_6 C9_6 C8_6 -0.9(11) . . . . ?
C1_6 C4_6 C9_6 C8_6 175.3(7) . . . . ?
C6_7 C1_7 C2_7 C3_7 -3.7(10) . . . . ?
Sn1_6 C1_7 C2_7 C3_7 -174.3(5) . . . . ?
C6_7 C1_7 C2_7 C7_7 173.2(6) . . . . ?
Sn1_6 C1_7 C2_7 C7_7 2.7(9) . . . . ?
C1_7 C2_7 C3_7 C4_7 1.3(11) . . . . ?
C7_7 C2_7 C3_7 C4_7 -175.6(7) . . . . ?
C2_7 C3_7 C4_7 C5_7 1.3(11) . . . . ?
C3_7 C4_7 C5_7 C6_7 -1.4(11) . . . . ?
C4_7 C5_7 C6_7 C1_7 -1.1(11) . . . . ?
C4_7 C5_7 C6_7 C16_7 177.8(7) . . . . ?
C2_7 C1_7 C6_7 C5_7 3.6(10) . . . . ?
Sn1_6 C1_7 C6_7 C5_7 174.6(5) . . . . ?
C2_7 C1_7 C6_7 C16_7 -175.4(6) . . . . ?
Sn1_6 C1_7 C6_7 C16_7 -4.3(8) . . . . ?
C3_7 C2_7 C7_7 C12_7 -72.8(9) . . . . ?
C1_7 C2_7 C7_7 C12_7 110.3(8) . . . . ?
C3_7 C2_7 C7_7 C8_7 103.5(8) . . . . ?
C1_7 C2_7 C7_7 C8_7 -73.5(9) . . . . ?
C12_7 C7_7 C8_7 C9_7 -4.2(11) . . . . ?
C2_7 C7_7 C8_7 C9_7 179.4(7) . . . . ?
C12_7 C7_7 C8_7 C13_7 174.6(7) . . . . ?
C2_7 C7_7 C8_7 C13_7 -1.9(11) . . . . ?
C7_7 C8_7 C9_7 C10_7 0.0(13) . . . . ?
C13_7 C8_7 C9_7 C10_7 -178.9(8) . . . . ?
C8_7 C9_7 C10_7 C11_7 3.3(14) . . . . ?
C8_7 C9_7 C10_7 C14_7 -175.9(9) . . . . ?
C9_7 C10_7 C11_7 C12_7 -2.3(13) . . . . ?
C14_7 C10_7 C11_7 C12_7 176.9(9) . . . . ?
C10_7 C11_7 C12_7 C7_7 -2.0(12) . . . . ?
C10_7 C11_7 C12_7 C15_7 177.6(8) . . . . ?
C8_7 C7_7 C12_7 C11_7 5.2(11) . . . . ?
C2_7 C7_7 C12_7 C11_7 -178.5(7) . . . . ?
C8_7 C7_7 C12_7 C15_7 -174.3(7) . . . . ?
C2_7 C7_7 C12_7 C15_7 2.0(11) . . . . ?
C5_7 C6_7 C16_7 C17_7 71.9(9) . . . . ?
C1_7 C6_7 C16_7 C17_7 -109.2(7) . . . . ?
C5_7 C6_7 C16_7 C21_7 -106.2(8) . . . . ?
C1_7 C6_7 C16_7 C21_7 72.8(8) . . . . ?
C21_7 C16_7 C17_7 C18_7 -5.2(10) . . . . ?
C6_7 C16_7 C17_7 C18_7 176.7(6) . . . . ?
C21_7 C16_7 C17_7 C22_7 174.0(6) . . . . ?
C6_7 C16_7 C17_7 C22_7 -4.1(10) . . . . ?
C16_7 C17_7 C18_7 C19_7 2.2(11) . . . . ?
C22_7 C17_7 C18_7 C19_7 -176.9(7) . . . . ?
C17_7 C18_7 C19_7 C20_7 1.5(11) . . . . ?
C17_7 C18_7 C19_7 C23_7 -177.0(7) . . . . ?
C18_7 C19_7 C20_7 C21_7 -2.4(11) . . . . ?
C23_7 C19_7 C20_7 C21_7 176.2(7) . . . . ?
C19_7 C20_7 C21_7 C16_7 -0.6(11) . . . . ?
C19_7 C20_7 C21_7 C24_7 175.0(7) . . . . ?
C17_7 C16_7 C21_7 C20_7 4.4(10) . . . . ?
C6_7 C16_7 C21_7 C20_7 -177.5(6) . . . . ?
C17_7 C16_7 C21_7 C24_7 -170.9(6) . . . . ?
C6_7 C16_7 C21_7 C24_7 7.1(10) . . . . ?
C4_11 C1_11 C2_11 C3_11 -7.1(11) . . . . ?
Sn1_11 C1_11 C2_11 C3_11 165.0(6) . . . . ?
C4_11 C1_11 C2_11 Si1_11 174.7(5) . . . . ?
Sn1_11 C1_11 C2_11 Si1_11 -13.2(9) . . . . ?
C2_11 C1_11 C4_11 C5_11 107.3(9) . . . . ?
Sn1_11 C1_11 C4_11 C5_11 -64.1(9) . . . . ?
C2_11 C1_11 C4_11 C9_11 -70.0(10) . . . . ?
Sn1_11 C1_11 C4_11 C9_11 118.6(7) . . . . ?
C9_11 C4_11 C5_11 C6_11 1.0(11) . . . . ?
C1_11 C4_11 C5_11 C6_11 -176.4(7) . . . . ?
C4_11 C5_11 C6_11 C7_11 0.6(12) . . . . ?
C5_11 C6_11 C7_11 C8_11 -1.9(13) . . . . ?
C6_11 C7_11 C8_11 C9_11 1.5(13) . . . . ?
C7_11 C8_11 C9_11 C4_11 0.1(13) . . . . ?
C5_11 C4_11 C9_11 C8_11 -1.3(11) . . . . ?
C1_11 C4_11 C9_11 C8_11 176.2(7) . . . . ?
C6_12 C1_12 C2_12 C3_12 -3.3(11) . . . . ?
Sn1_11 C1_12 C2_12 C3_12 -172.0(6) . . . . ?
C6_12 C1_12 C2_12 C7_12 175.2(6) . . . . ?
Sn1_11 C1_12 C2_12 C7_12 6.5(8) . . . . ?
C1_12 C2_12 C3_12 C4_12 1.0(12) . . . . ?
C7_12 C2_12 C3_12 C4_12 -177.5(7) . . . . ?
C2_12 C3_12 C4_12 C5_12 1.2(12) . . . . ?
C3_12 C4_12 C5_12 C6_12 -1.0(12) . . . . ?
C4_12 C5_12 C6_12 C1_12 -1.3(11) . . . . ?
C4_12 C5_12 C6_12 C16_12 176.5(7) . . . . ?
C2_12 C1_12 C6_12 C5_12 3.4(10) . . . . ?
Sn1_11 C1_12 C6_12 C5_12 171.3(5) . . . . ?
C2_12 C1_12 C6_12 C16_12 -174.4(7) . . . . ?
Sn1_11 C1_12 C6_12 C16_12 -6.6(9) . . . . ?
C1_12 C2_12 C7_12 C8_12 -75.8(9) . . . . ?
C3_12 C2_12 C7_12 C8_12 102.7(9) . . . . ?
C1_12 C2_12 C7_12 C12_12 103.7(8) . . . . ?
C3_12 C2_12 C7_12 C12_12 -77.8(9) . . . . ?
C12_12 C7_12 C8_12 C9_12 -3.9(10) . . . . ?
C2_12 C7_12 C8_12 C9_12 175.7(6) . . . . ?
C12_12 C7_12 C8_12 C13_12 173.2(7) . . . . ?
C2_12 C7_12 C8_12 C13_12 -7.2(10) . . . . ?
C7_12 C8_12 C9_12 C10_12 1.3(11) . . . . ?
C13_12 C8_12 C9_12 C10_12 -175.9(7) . . . . ?
C8_12 C9_12 C10_12 C11_12 0.9(11) . . . . ?
C8_12 C9_12 C10_12 C14_12 -177.3(7) . . . . ?
C9_12 C10_12 C11_12 C12_12 -0.5(11) . . . . ?
C14_12 C10_12 C11_12 C12_12 177.7(7) . . . . ?
C10_12 C11_12 C12_12 C7_12 -2.1(11) . . . . ?
C10_12 C11_12 C12_12 C15_12 176.1(7) . . . . ?
C8_12 C7_12 C12_12 C11_12 4.3(10) . . . . ?
C2_12 C7_12 C12_12 C11_12 -175.3(6) . . . . ?
C8_12 C7_12 C12_12 C15_12 -173.9(6) . . . . ?
C2_12 C7_12 C12_12 C15_12 6.5(10) . . . . ?
C5_12 C6_12 C16_12 C17_12 72.8(9) . . . . ?
C1_12 C6_12 C16_12 C17_12 -109.3(8) . . . . ?
C5_12 C6_12 C16_12 C21_12 -106.5(8) . . . . ?
C1_12 C6_12 C16_12 C21_12 71.3(9) . . . . ?
C21_12 C16_12 C17_12 C18_12 -4.1(10) . . . . ?
C6_12 C16_12 C17_12 C18_12 176.5(7) . . . . ?
C21_12 C16_12 C17_12 C22_12 173.3(7) . . . . ?
C6_12 C16_12 C17_12 C22_12 -6.0(10) . . . . ?
C16_12 C17_12 C18_12 C19_12 1.7(12) . . . . ?
C22_12 C17_12 C18_12 C19_12 -175.7(8) . . . . ?
C17_12 C18_12 C19_12 C20_12 1.9(13) . . . . ?
C17_12 C18_12 C19_12 C23_12 -178.4(8) . . . . ?
C18_12 C19_12 C20_12 C21_12 -3.0(12) . . . . ?
C23_12 C19_12 C20_12 C21_12 177.3(8) . . . . ?
C19_12 C20_12 C21_12 C16_12 0.6(12) . . . . ?
C19_12 C20_12 C21_12 C24_12 177.4(8) . . . . ?
C17_12 C16_12 C21_12 C20_12 3.1(11) . . . . ?
C6_12 C16_12 C21_12 C20_12 -177.6(7) . . . . ?
C17_12 C16_12 C21_12 C24_12 -173.7(7) . . . . ?
C6_12 C16_12 C21_12 C24_12 5.6(11) . . . . ?
C4_16 C1_16 C2_16 C3_16 -6.7(10) . . . . ?
Sn1_16 C1_16 C2_16 C3_16 167.8(5) . . . . ?
C4_16 C1_16 C2_16 Si1_16 174.0(5) . . . . ?
Sn1_16 C1_16 C2_16 Si1_16 -11.6(8) . . . . ?
C2_16 C1_16 C4_16 C5_16 108.1(8) . . . . ?
Sn1_16 C1_16 C4_16 C5_16 -65.6(8) . . . . ?
C2_16 C1_16 C4_16 C9_16 -69.2(9) . . . . ?
Sn1_16 C1_16 C4_16 C9_16 117.0(7) . . . . ?
C9_16 C4_16 C5_16 C6_16 1.4(11) . . . . ?
C1_16 C4_16 C5_16 C6_16 -176.0(7) . . . . ?
C4_16 C5_16 C6_16 C7_16 -0.1(11) . . . . ?
C5_16 C6_16 C7_16 C8_16 -1.6(12) . . . . ?
C6_16 C7_16 C8_16 C9_16 1.8(12) . . . . ?
C7_16 C8_16 C9_16 C4_16 -0.5(13) . . . . ?
C5_16 C4_16 C9_16 C8_16 -1.2(11) . . . . ?
C1_16 C4_16 C9_16 C8_16 176.3(7) . . . . ?
C6_17 C1_17 C2_17 C3_17 5.9(10) . . . . ?
Sn1_16 C1_17 C2_17 C3_17 174.6(5) . . . . ?
C6_17 C1_17 C2_17 C7_17 -171.5(6) . . . . ?
Sn1_16 C1_17 C2_17 C7_17 -2.9(9) . . . . ?
C1_17 C2_17 C3_17 C4_17 -3.1(11) . . . . ?
C7_17 C2_17 C3_17 C4_17 174.5(7) . . . . ?
C2_17 C3_17 C4_17 C5_17 -0.2(11) . . . . ?
C3_17 C4_17 C5_17 C6_17 0.4(11) . . . . ?
C4_17 C5_17 C6_17 C1_17 2.6(11) . . . . ?
C4_17 C5_17 C6_17 C16_17 -177.1(6) . . . . ?
C2_17 C1_17 C6_17 C5_17 -5.7(10) . . . . ?
Sn1_16 C1_17 C6_17 C5_17 -175.1(5) . . . . ?
C2_17 C1_17 C6_17 C16_17 174.0(6) . . . . ?
Sn1_16 C1_17 C6_17 C16_17 4.6(8) . . . . ?
C3_17 C2_17 C7_17 C8_17 72.3(9) . . . . ?
C1_17 C2_17 C7_17 C8_17 -110.2(8) . . . . ?
C3_17 C2_17 C7_17 C12_17 -103.4(8) . . . . ?
C1_17 C2_17 C7_17 C12_17 74.1(9) . . . . ?
C12_17 C7_17 C8_17 C9_17 -5.0(10) . . . . ?
C2_17 C7_17 C8_17 C9_17 179.3(7) . . . . ?
C12_17 C7_17 C8_17 C13_17 174.1(7) . . . . ?
C2_17 C7_17 C8_17 C13_17 -1.6(11) . . . . ?
C7_17 C8_17 C9_17 C10_17 2.2(11) . . . . ?
C13_17 C8_17 C9_17 C10_17 -176.9(7) . . . . ?
C8_17 C9_17 C10_17 C11_17 1.6(12) . . . . ?
C8_17 C9_17 C10_17 C14_17 -178.6(8) . . . . ?
C9_17 C10_17 C11_17 C12_17 -2.7(12) . . . . ?
C14_17 C10_17 C11_17 C12_17 177.6(8) . . . . ?
C10_17 C11_17 C12_17 C7_17 -0.2(12) . . . . ?
C10_17 C11_17 C12_17 C15_17 178.5(7) . . . . ?
C8_17 C7_17 C12_17 C11_17 3.9(10) . . . . ?
C2_17 C7_17 C12_17 C11_17 179.8(7) . . . . ?
C8_17 C7_17 C12_17 C15_17 -174.7(7) . . . . ?
C2_17 C7_17 C12_17 C15_17 1.2(10) . . . . ?
C5_17 C6_17 C16_17 C17_17 107.5(8) . . . . ?
C1_17 C6_17 C16_17 C17_17 -72.2(9) . . . . ?
C5_17 C6_17 C16_17 C21_17 -71.6(9) . . . . ?
C1_17 C6_17 C16_17 C21_17 108.7(7) . . . . ?
C21_17 C16_17 C17_17 C18_17 -3.6(10) . . . . ?
C6_17 C16_17 C17_17 C18_17 177.3(6) . . . . ?
C21_17 C16_17 C17_17 C22_17 170.3(6) . . . . ?
C6_17 C16_17 C17_17 C22_17 -8.8(10) . . . . ?
C16_17 C17_17 C18_17 C19_17 0.9(11) . . . . ?
C22_17 C17_17 C18_17 C19_17 -173.2(7) . . . . ?
C17_17 C18_17 C19_17 C20_17 1.6(11) . . . . ?
C17_17 C18_17 C19_17 C23_17 -177.4(7) . . . . ?
C18_17 C19_17 C20_17 C21_17 -1.5(11) . . . . ?
C23_17 C19_17 C20_17 C21_17 177.5(7) . . . . ?
C19_17 C20_17 C21_17 C16_17 -1.1(11) . . . . ?
C19_17 C20_17 C21_17 C24_17 176.8(7) . . . . ?
C17_17 C16_17 C21_17 C20_17 3.7(10) . . . . ?
C6_17 C16_17 C21_17 C20_17 -177.2(6) . . . . ?
C17_17 C16_17 C21_17 C24_17 -174.2(6) . . . . ?
C6_17 C16_17 C21_17 C24_17 4.9(10) . . . . ?
